data_4340540
loop_
_publ_author_name
'Jayarathne, Upul'
'Chandrasekaran, Perumalreddy'
'Greene, Angelique F.'
'Mague, Joel T.'
'DeBeer, Serena'
'Lancaster, Kyle M.'
'Sproules, Stephen'
'Donahue, James P.'

_publ_section_title
;
 X-ray Absorption Spectroscopy Systematics at the Tungsten L-Edge.
;
_journal_issue 16
_journal_name_full 'Inorganic chemistry'
_journal_page_first 8230
_journal_page_last 8241
_journal_paper_doi 10.1021/ic500256a
_journal_volume 53
_journal_year 2014
_chemical_formula_moiety 'C52 H48 Cl2 P4 W, F6 P'
_chemical_formula_sum 'C52 H48 Cl2 F6 P5 W'
_chemical_formula_weight 1196.50
_chemical_name_systematic
; 
 ? 
;
_space_group_IT_number 2
_symmetry_cell_setting triclinic
_symmetry_space_group_name_Hall '-P 1'
_symmetry_space_group_name_H-M 'P -1'
_atom_sites_solution_hydrogens geom
_atom_sites_solution_primary Patterson
_atom_sites_solution_secondary difmap
_audit_creation_method SHELXL-97
_cell_angle_alpha 100.3790(1)
_cell_angle_beta 98.9950(1)
_cell_angle_gamma 90.9070(1)
_cell_formula_units_Z 4
_cell_length_a 13.2421(8)
_cell_length_b 19.2470(11)
_cell_length_c 19.6380(11)
_cell_measurement_reflns_used 9884
_cell_measurement_temperature 100(2)
_cell_measurement_theta_max 29.25
_cell_measurement_theta_min 2.53
_cell_volume 4857.7(5)
_computing_cell_refinement 'Bruker SAINT (Bruker-AXS 2009a)'
_computing_data_collection 'Bruker APEX2 (Bruker-AXS, 2009)'
_computing_data_reduction 'Bruker SAINT (Bruker-AXS 2009a)'
_computing_molecular_graphics 'Bruker SHELXTL(Bruker-AXS 2008)'
_computing_publication_material 'Bruker SHELXTL(Bruker-AXS 2008)'
_computing_structure_refinement 'SHELXL (Sheldrick, 2008)'
_computing_structure_solution 'SHELXS (Sheldrick, 2008)'
_diffrn_ambient_temperature 100(2)
_diffrn_measured_fraction_theta_full 0.991
_diffrn_measured_fraction_theta_max 0.991
_diffrn_measurement_device_type 'Bruker Smart APEX CCD'
_diffrn_measurement_method '\f and \w scans'
_diffrn_radiation_monochromator graphite
_diffrn_radiation_source 'fine-focus sealed tube'
_diffrn_radiation_type MoK\a
_diffrn_radiation_wavelength 0.71073
_diffrn_reflns_av_R_equivalents 0.0362
_diffrn_reflns_av_sigmaI/netI 0.0341
_diffrn_reflns_limit_h_max 17
_diffrn_reflns_limit_h_min -17
_diffrn_reflns_limit_k_max 25
_diffrn_reflns_limit_k_min -25
_diffrn_reflns_limit_l_max 25
_diffrn_reflns_limit_l_min -25
_diffrn_reflns_number 85478
_diffrn_reflns_theta_full 28.00
_diffrn_reflns_theta_max 28.00
_diffrn_reflns_theta_min 1.98
_exptl_absorpt_coefficient_mu 2.713
_exptl_absorpt_correction_T_max 0.7884
_exptl_absorpt_correction_T_min 0.5902
_exptl_absorpt_correction_type 'Integration Numerical Gaussian'
_exptl_absorpt_process_details 'SADABS (Sheldrick, 2008a)'
_exptl_crystal_colour orange
_exptl_crystal_density_diffrn 1.636
_exptl_crystal_density_meas ?
_exptl_crystal_density_method 'not measured'
_exptl_crystal_description Slab
_exptl_crystal_F_000 2388
_exptl_crystal_size_max 0.21
_exptl_crystal_size_mid 0.15
_exptl_crystal_size_min 0.14
_refine_diff_density_max 3.584
_refine_diff_density_min -3.103
_refine_diff_density_rms 0.143
_refine_ls_extinction_method none
_refine_ls_goodness_of_fit_ref 1.055
_refine_ls_hydrogen_treatment constr
_refine_ls_matrix_type full
_refine_ls_number_parameters 1130
_refine_ls_number_reflns 23262
_refine_ls_number_restraints 220
_refine_ls_restrained_S_all 1.074
_refine_ls_R_factor_all 0.0668
_refine_ls_R_factor_gt 0.0453
_refine_ls_shift/su_max 0.001
_refine_ls_shift/su_mean 0.000
_refine_ls_structure_factor_coef Fsqd
_refine_ls_weighting_details 'calc w=1/[\s^2^(Fo^2^)+(0.0307P)^2^+30.9838P] where P=(Fo^2^+2Fc^2^)/3'
_refine_ls_weighting_scheme calc
_refine_ls_wR_factor_gt 0.0986
_refine_ls_wR_factor_ref 0.1121
_reflns_number_gt 16625
_reflns_number_total 23262
_reflns_threshold_expression >2\s(I)
_cod_data_source_file ic500256a_si_003.cif
_cod_data_source_block jpd362a_0m
_cod_depositor_comments
;
The following automatic conversions were performed:

'_symmetry_cell_setting' value 'Triclinic' changed to 'triclinic'
according to
/usr/data/users/saulius/crontab/automatic-downloads/rss-feeds/ACS/lib/dictionaries/cif_core.dic
dictionary named 'cif_core.dic' version 2.4.2 from 2011-04-26.

Automatic conversion script
Id: cif_fix_values 2281 2013-09-26 08:29:07Z andrius 

 Adding full bibliography for 4340540--4340541.cif.

The following automatic conversions were performed:

'_exptl_crystal_density_meas' value 'not measured' was changed to '?'
- the value is perceived as not measured.

Automatic conversion script
Id: cif_fix_values 3008 2015-01-20 13:52:24Z robertas 
;
_cod_original_sg_symbol_H-M P-1
_cod_database_code 4340540

loop_
_symmetry_equiv_pos_as_xyz
'x, y, z'
'-x, -y, -z'

loop_
_atom_site_label
_atom_site_type_symbol
_atom_site_fract_x
_atom_site_fract_y
_atom_site_fract_z
_atom_site_U_iso_or_equiv
_atom_site_adp_type
_atom_site_occupancy
_atom_site_symmetry_multiplicity
_atom_site_calc_flag
_atom_site_refinement_flags
_atom_site_disorder_assembly
_atom_site_disorder_group
W1 W 0.0000 0.0000 0.0000 0.02582(7) Uani 1 2 d SD . .
Cl1 Cl -0.05079(11) -0.01510(7) 0.10453(8) 0.0365(3) Uani 1 1 d . A .
P1 P 0.1546(5) 0.0691(4) 0.0793(3) 0.0322(12) Uani 0.50 1 d PD A 1
C1 C 0.1686(3) 0.11350(18) 0.16746(18) 0.0168(14) Uani 0.50 1 d PGD A 1
C2 C 0.0825(3) 0.1334(3) 0.1973(2) 0.025(2) Uani 0.50 1 d PG A 1
H2A H 0.0161 0.1208 0.1712 0.030 Uiso 0.50 1 calc PR A 1
C3 C 0.0936(4) 0.1718(3) 0.2654(2) 0.0261(15) Uani 0.50 1 d PG A 1
H3A H 0.0348 0.1854 0.2858 0.031 Uiso 0.50 1 calc PR A 1
C4 C 0.1908(4) 0.1902(3) 0.30357(17) 0.0296(16) Uani 0.50 1 d PG A 1
H4A H 0.1984 0.2164 0.3501 0.035 Uiso 0.50 1 calc PR A 1
C5 C 0.2769(4) 0.1703(3) 0.27370(18) 0.0376(19) Uani 0.50 1 d PG A 1
H5A H 0.3433 0.1829 0.2998 0.045 Uiso 0.50 1 calc PR A 1
C6 C 0.2658(3) 0.1319(3) 0.20565(19) 0.0277(15) Uani 0.50 1 d PG A 1
H6A H 0.3246 0.1183 0.1852 0.033 Uiso 0.50 1 calc PR A 1
C7 C 0.1953(3) 0.1398(2) 0.03268(17) 0.0213(17) Uani 0.50 1 d PGDU A 1
C8 C 0.1577(3) 0.2061(2) 0.05292(18) 0.0233(12) Uani 0.50 1 d PGU A 1
H8A H 0.1211 0.2144 0.0913 0.028 Uiso 0.50 1 calc PR A 1
C9 C 0.1738(5) 0.2602(2) 0.0170(2) 0.0280(19) Uani 0.50 1 d PGU A 1
H9A H 0.1481 0.3055 0.0308 0.034 Uiso 0.50 1 calc PR A 1
C10 C 0.2274(5) 0.2480(3) -0.0392(2) 0.041(2) Uani 0.50 1 d PGU A 1
H10A H 0.2384 0.2850 -0.0637 0.049 Uiso 0.50 1 calc PR A 1
C11 C 0.2649(4) 0.1817(3) -0.0594(2) 0.0297(18) Uani 0.50 1 d PGU A 1
H11A H 0.3016 0.1734 -0.0978 0.036 Uiso 0.50 1 calc PR A 1
C12 C 0.2489(4) 0.1276(3) -0.02348(19) 0.0273(16) Uani 0.50 1 d PGU A 1
H12A H 0.2745 0.0823 -0.0373 0.033 Uiso 0.50 1 calc PR A 1
C13 C 0.2660(7) 0.0094(5) 0.0775(5) 0.0220(14) Uani 0.50 1 d PDU A 1
H13A H 0.3281 0.0383 0.0767 0.026 Uiso 0.50 1 calc PR A 1
H13B H 0.2769 -0.0095 0.1216 0.026 Uiso 0.50 1 calc PR A 1
C14 C 0.2559(4) -0.0513(3) 0.0178(3) 0.0259(11) Uani 0.50 1 d PDU A 1
H14A H 0.3090 -0.0853 0.0280 0.031 Uiso 0.50 1 calc PR A 1
H14B H 0.2678 -0.0340 -0.0249 0.031 Uiso 0.50 1 calc PR A 1
P1A P 0.1634(5) 0.0710(4) 0.0571(3) 0.0322(12) Uani 0.50 1 d PDU A 2
C1A C 0.1970(3) 0.09541(18) 0.13947(18) 0.0168(14) Uani 0.50 1 d PGDU A 2
C2A C 0.1234(3) 0.1223(3) 0.1792(2) 0.025(2) Uani 0.50 1 d PGU A 2
H2AA H 0.0545 0.1243 0.1572 0.030 Uiso 0.50 1 calc PR A 2
C3A C 0.1506(4) 0.1462(3) 0.2510(2) 0.0261(15) Uani 0.50 1 d PGU A 2
H3AA H 0.1003 0.1646 0.2781 0.031 Uiso 0.50 1 calc PR A 2
C4A C 0.2513(5) 0.1433(3) 0.28308(17) 0.0296(16) Uani 0.50 1 d PGU A 2
H4AA H 0.2699 0.1597 0.3321 0.035 Uiso 0.50 1 calc PR A 2
C5A C 0.3249(4) 0.1165(3) 0.2434(2) 0.0376(19) Uani 0.50 1 d PGU A 2
H5AA H 0.3937 0.1145 0.2653 0.045 Uiso 0.50 1 calc PR A 2
C6A C 0.2977(4) 0.0925(2) 0.1716(2) 0.0277(15) Uani 0.50 1 d PGU A 2
H6AA H 0.3480 0.0741 0.1445 0.033 Uiso 0.50 1 calc PR A 2
C7A C 0.1831(3) 0.1579(2) 0.01855(16) 0.0213(17) Uani 0.50 1 d PGDU A 2
C8A C 0.1402(3) 0.2154(2) 0.0554(2) 0.0233(12) Uani 0.50 1 d PGU A 2
H8AA H 0.1089 0.2101 0.0946 0.028 Uiso 0.50 1 calc PR A 2
C9A C 0.1431(5) 0.2808(2) 0.0348(2) 0.0280(19) Uani 0.50 1 d PGU A 2
H9AA H 0.1138 0.3201 0.0600 0.034 Uiso 0.50 1 calc PR A 2
C10A C 0.1889(5) 0.2885(3) -0.0226(2) 0.041(2) Uani 0.50 1 d PGU A 2
H10B H 0.1909 0.3332 -0.0366 0.049 Uiso 0.50 1 calc PR A 2
C11A C 0.2318(4) 0.2310(3) -0.0594(2) 0.0297(18) Uani 0.50 1 d PGU A 2
H11B H 0.2631 0.2363 -0.0986 0.036 Uiso 0.50 1 calc PR A 2
C12A C 0.2289(4) 0.1656(3) -0.03883(18) 0.0273(16) Uani 0.50 1 d PGU A 2
H12B H 0.2582 0.1263 -0.0640 0.033 Uiso 0.50 1 calc PR A 2
C13A C 0.2680(7) 0.0224(5) 0.0113(5) 0.0220(14) Uani 0.50 1 d PD A 2
H13C H 0.2589 0.0270 -0.0387 0.026 Uiso 0.50 1 calc PR A 2
H13D H 0.3369 0.0422 0.0344 0.026 Uiso 0.50 1 calc PR A 2
C14A C 0.2559(4) -0.0513(3) 0.0178(3) 0.0259(11) Uani 0.50 1 d PD A 2
H14C H 0.2874 -0.0549 0.0661 0.031 Uiso 0.50 1 calc PR A 2
H14D H 0.2977 -0.0789 -0.0142 0.031 Uiso 0.50 1 calc PR A 2
P2 P 0.12895(9) -0.09698(7) 0.00108(7) 0.0204(2) Uani 1 1 d . A .
C15 C 0.1323(4) -0.1615(3) -0.0794(3) 0.0220(10) Uani 1 1 d . . .
C16 C 0.1711(4) -0.1420(3) -0.1363(3) 0.0302(12) Uani 1 1 d . A .
H16 H 0.1973 -0.0951 -0.1330 0.036 Uiso 1 1 calc R . .
C17 C 0.1710(5) -0.1913(3) -0.1974(3) 0.0384(14) Uani 1 1 d . . .
H17 H 0.1985 -0.1781 -0.2353 0.046 Uiso 1 1 calc R A .
C18 C 0.1308(5) -0.2599(3) -0.2034(3) 0.0343(13) Uani 1 1 d . A .
H18 H 0.1291 -0.2929 -0.2459 0.041 Uiso 1 1 calc R . .
C19 C 0.0938(4) -0.2797(3) -0.1478(3) 0.0272(11) Uani 1 1 d . . .
H19 H 0.0677 -0.3267 -0.1516 0.033 Uiso 1 1 calc R A .
C20 C 0.0945(4) -0.2309(3) -0.0859(3) 0.0227(10) Uani 1 1 d . A .
H20 H 0.0689 -0.2451 -0.0477 0.027 Uiso 1 1 calc R . .
C21 C 0.1360(4) -0.1548(3) 0.0660(3) 0.0230(10) Uani 1 1 d . . .
C22 C 0.0487(4) -0.1725(3) 0.0920(3) 0.0270(11) Uani 1 1 d . A .
H22 H -0.0140 -0.1513 0.0790 0.032 Uiso 1 1 calc R . .
C23 C 0.0533(5) -0.2211(3) 0.1367(3) 0.0320(12) Uani 1 1 d . . .
H23 H -0.0064 -0.2325 0.1545 0.038 Uiso 1 1 calc R A .
C24 C 0.1437(5) -0.2529(3) 0.1558(3) 0.0318(12) Uani 1 1 d . A .
H24 H 0.1463 -0.2862 0.1863 0.038 Uiso 1 1 calc R . .
C25 C 0.2311(4) -0.2355(3) 0.1299(3) 0.0303(12) Uani 1 1 d . . .
H25 H 0.2936 -0.2569 0.1429 0.036 Uiso 1 1 calc R A .
C26 C 0.2271(4) -0.1872(3) 0.0853(3) 0.0280(11) Uani 1 1 d . A .
H26 H 0.2869 -0.1759 0.0676 0.034 Uiso 1 1 calc R . .
W2 W 0.5000 0.5000 1.0000 0.01200(6) Uani 1 2 d S . .
Cl2 Cl 0.64889(8) 0.56991(6) 1.01492(6) 0.0194(2) Uani 1 1 d . . .
P3 P 0.51805(9) 0.43296(6) 0.87879(6) 0.0150(2) Uani 1 1 d . . .
P4 P 0.39784(9) 0.57471(6) 0.91860(6) 0.0152(2) Uani 1 1 d . . .
C27 C 0.6289(4) 0.4557(2) 0.8413(2) 0.0172(9) Uani 1 1 d . . .
C28 C 0.7252(4) 0.4589(3) 0.8823(3) 0.0233(10) Uani 1 1 d . . .
H28 H 0.7307 0.4554 0.9303 0.028 Uiso 1 1 calc R . .
C29 C 0.8131(4) 0.4672(3) 0.8540(3) 0.0277(11) Uani 1 1 d . . .
H29 H 0.8784 0.4680 0.8822 0.033 Uiso 1 1 calc R . .
C30 C 0.8056(4) 0.4745(3) 0.7841(3) 0.0298(12) Uani 1 1 d . . .
H30 H 0.8656 0.4807 0.7646 0.036 Uiso 1 1 calc R . .
C31 C 0.7109(4) 0.4726(3) 0.7436(3) 0.0314(12) Uani 1 1 d . . .
H31 H 0.7057 0.4777 0.6960 0.038 Uiso 1 1 calc R . .
C32 C 0.6224(4) 0.4632(3) 0.7716(2) 0.0243(10) Uani 1 1 d . . .
H32 H 0.5573 0.4620 0.7430 0.029 Uiso 1 1 calc R . .
C33 C 0.5092(4) 0.3363(3) 0.8565(2) 0.0203(9) Uani 1 1 d . . .
C34 C 0.5084(4) 0.3030(3) 0.7868(3) 0.0285(11) Uani 1 1 d . . .
H34 H 0.5146 0.3306 0.7520 0.034 Uiso 1 1 calc R . .
C35 C 0.4988(5) 0.2301(3) 0.7686(3) 0.0362(13) Uani 1 1 d . . .
H35 H 0.4970 0.2079 0.7211 0.043 Uiso 1 1 calc R . .
C36 C 0.4919(5) 0.1890(3) 0.8195(3) 0.0359(13) Uani 1 1 d . . .
H36 H 0.4864 0.1389 0.8070 0.043 Uiso 1 1 calc R . .
C37 C 0.4930(4) 0.2217(3) 0.8884(3) 0.0300(12) Uani 1 1 d . . .
H37 H 0.4885 0.1941 0.9234 0.036 Uiso 1 1 calc R . .
C38 C 0.5008(4) 0.2952(3) 0.9065(3) 0.0236(10) Uani 1 1 d . . .
H38 H 0.5003 0.3174 0.9538 0.028 Uiso 1 1 calc R . .
C39 C 0.4065(3) 0.4533(3) 0.8178(2) 0.0197(9) Uani 1 1 d . . .
H39A H 0.4145 0.4331 0.7689 0.024 Uiso 1 1 calc R . .
H39B H 0.3435 0.4314 0.8278 0.024 Uiso 1 1 calc R . .
C40 C 0.3970(4) 0.5325(2) 0.8257(2) 0.0191(9) Uani 1 1 d . . .
H40A H 0.3325 0.5426 0.7970 0.023 Uiso 1 1 calc R . .
H40B H 0.4546 0.5531 0.8081 0.023 Uiso 1 1 calc R . .
C41 C 0.4389(3) 0.6653(2) 0.9153(2) 0.0173(9) Uani 1 1 d . . .
C42 C 0.5404(4) 0.6769(3) 0.9068(2) 0.0209(9) Uani 1 1 d . . .
H42 H 0.5853 0.6388 0.9040 0.025 Uiso 1 1 calc R . .
C43 C 0.5757(4) 0.7439(3) 0.9024(3) 0.0284(11) Uani 1 1 d . . .
H43 H 0.6446 0.7515 0.8964 0.034 Uiso 1 1 calc R . .
C44 C 0.5106(4) 0.8001(3) 0.9066(3) 0.0282(11) Uani 1 1 d . . .
H44 H 0.5353 0.8461 0.9043 0.034 Uiso 1 1 calc R . .
C45 C 0.4106(4) 0.7887(3) 0.9141(3) 0.0271(11) Uani 1 1 d . . .
H45 H 0.3661 0.8270 0.9165 0.032 Uiso 1 1 calc R . .
C46 C 0.3736(4) 0.7212(3) 0.9184(3) 0.0230(10) Uani 1 1 d . . .
H46 H 0.3042 0.7138 0.9233 0.028 Uiso 1 1 calc R . .
C47 C 0.2627(3) 0.5775(2) 0.9271(2) 0.0167(9) Uani 1 1 d . . .
C48 C 0.2315(4) 0.6224(3) 0.9837(2) 0.0213(10) Uani 1 1 d . . .
H48 H 0.2799 0.6542 1.0157 0.026 Uiso 1 1 calc R . .
C49 C 0.1295(4) 0.6205(3) 0.9930(3) 0.0245(10) Uani 1 1 d . . .
H49 H 0.1086 0.6516 1.0310 0.029 Uiso 1 1 calc R . .
C50 C 0.0582(4) 0.5737(3) 0.9475(3) 0.0285(11) Uani 1 1 d . . .
H50 H -0.0108 0.5717 0.9550 0.034 Uiso 1 1 calc R . .
C51 C 0.0888(4) 0.5299(3) 0.8907(3) 0.0281(11) Uani 1 1 d . . .
H51 H 0.0400 0.4986 0.8584 0.034 Uiso 1 1 calc R . .
C52 C 0.1905(4) 0.5316(3) 0.8809(3) 0.0219(10) Uani 1 1 d . . .
H52 H 0.2108 0.5011 0.8422 0.026 Uiso 1 1 calc R . .
W3 W 0.5000 0.5000 0.5000 0.01322(6) Uani 1 2 d S . .
Cl3 Cl 0.49149(9) 0.48736(6) 0.61422(5) 0.0206(2) Uani 1 1 d . . .
P5 P 0.36138(10) 0.58842(7) 0.51397(8) 0.0269(3) Uani 1 1 d D . .
P6 P 0.33870(10) 0.42054(7) 0.46456(7) 0.0239(3) Uani 1 1 d D . .
C53 C 0.3345(4) 0.6425(2) 0.4396(2) 0.0185(15) Uani 0.50 1 d PGD B 1
C54 C 0.4178(4) 0.6717(3) 0.4178(2) 0.0198(19) Uani 0.50 1 d PG B 1
H54A H 0.4854 0.6627 0.4375 0.024 Uiso 0.50 1 calc PR B 1
C55 C 0.4021(5) 0.7143(3) 0.3673(2) 0.029(2) Uani 0.50 1 d PG B 1
H55A H 0.4591 0.7343 0.3524 0.035 Uiso 0.50 1 calc PR B 1
C56 C 0.3032(5) 0.7276(3) 0.3386(2) 0.034(2) Uani 0.50 1 d PG B 1
H56A H 0.2925 0.7566 0.3040 0.040 Uiso 0.50 1 calc PR B 1
C57 C 0.2199(4) 0.6983(4) 0.3604(2) 0.040(3) Uani 0.50 1 d PG B 1
H57A H 0.1522 0.7074 0.3407 0.048 Uiso 0.50 1 calc PR B 1
C58 C 0.2355(4) 0.6558(3) 0.4109(2) 0.029(2) Uani 0.50 1 d PG B 1
H58A H 0.1786 0.6358 0.4258 0.034 Uiso 0.50 1 calc PR B 1
C59 C 0.3874(4) 0.6622(2) 0.5978(2) 0.0199(15) Uani 0.50 1 d PGD B 1
C60 C 0.3802(5) 0.6488(3) 0.6641(2) 0.025(2) Uani 0.50 1 d PG B 1
H60A H 0.3633 0.6023 0.6699 0.030 Uiso 0.50 1 calc PR B 1
C61 C 0.3980(5) 0.7034(3) 0.7220(2) 0.0255(17) Uani 0.50 1 d PG B 1
H61A H 0.3931 0.6942 0.7674 0.031 Uiso 0.50 1 calc PR B 1
C62 C 0.4228(5) 0.7714(3) 0.7136(2) 0.030(2) Uani 0.50 1 d PG B 1
H62A H 0.4349 0.8088 0.7532 0.036 Uiso 0.50 1 calc PR B 1
C63 C 0.4300(5) 0.7849(3) 0.6473(2) 0.025(2) Uani 0.50 1 d PG B 1
H63A H 0.4470 0.8314 0.6415 0.030 Uiso 0.50 1 calc PR B 1
C64 C 0.4123(3) 0.7302(2) 0.5894(2) 0.0224(12) Uani 0.50 1 d PG B 1
H64A H 0.4172 0.7394 0.5440 0.027 Uiso 0.50 1 calc PR B 1
C65 C 0.2560(7) 0.5378(5) 0.5377(5) 0.0222(14) Uani 0.50 1 d PD B 1
H65A H 0.2680 0.5421 0.5894 0.027 Uiso 0.50 1 calc PR B 1
H65B H 0.1916 0.5613 0.5251 0.027 Uiso 0.50 1 calc PR B 1
C66 C 0.2405(8) 0.4694(6) 0.5099(6) 0.0241(19) Uani 0.50 1 d PD B 1
H66A H 0.1761 0.4643 0.4758 0.029 Uiso 0.50 1 calc PR B 1
H66B H 0.2283 0.4445 0.5480 0.029 Uiso 0.50 1 calc PR B 1
C67 C 0.3036(3) 0.3847(2) 0.3690(2) 0.0260(14) Uani 0.50 1 d PGD B 1
C68 C 0.2014(3) 0.3789(2) 0.3377(2) 0.040(2) Uani 0.50 1 d PG B 1
H68A H 0.1498 0.3945 0.3648 0.048 Uiso 0.50 1 calc PR B 1
C69 C 0.1747(4) 0.3503(2) 0.2668(2) 0.047(3) Uani 0.50 1 d PG B 1
H69A H 0.1049 0.3464 0.2453 0.057 Uiso 0.50 1 calc PR B 1
C70 C 0.2502(5) 0.3274(3) 0.2272(2) 0.049(4) Uani 0.50 1 d PG B 1
H70A H 0.2320 0.3079 0.1787 0.059 Uiso 0.50 1 calc PR B 1
C71 C 0.3524(4) 0.3332(3) 0.2585(2) 0.033(2) Uani 0.50 1 d PG B 1
H71A H 0.4040 0.3175 0.2315 0.039 Uiso 0.50 1 calc PR B 1
C72 C 0.3791(4) 0.3618(2) 0.3295(2) 0.0261(17) Uani 0.50 1 d PG B 1
H72A H 0.4489 0.3657 0.3509 0.031 Uiso 0.50 1 calc PR B 1
C73 C 0.3250(4) 0.34688(18) 0.5039(2) 0.0222(12) Uani 0.50 1 d PGD B 1
C74 C 0.3041(4) 0.35879(19) 0.5721(3) 0.028(2) Uani 0.50 1 d PG B 1
H74A H 0.2943 0.4055 0.5950 0.033 Uiso 0.50 1 calc PR B 1
C75 C 0.2974(5) 0.3024(2) 0.6068(3) 0.034(2) Uani 0.50 1 d PG B 1
H75A H 0.2831 0.3106 0.6534 0.041 Uiso 0.50 1 calc PR B 1
C76 C 0.3116(6) 0.2341(2) 0.5733(3) 0.037(3) Uani 0.50 1 d PG B 1
H76A H 0.3071 0.1956 0.5970 0.044 Uiso 0.50 1 calc PR B 1
C77 C 0.3325(5) 0.22219(19) 0.5050(3) 0.035(3) Uani 0.50 1 d PG B 1
H77A H 0.3423 0.1755 0.4821 0.042 Uiso 0.50 1 calc PR B 1
C78 C 0.3392(4) 0.27858(18) 0.4703(3) 0.0281(15) Uani 0.50 1 d PG B 1
H78A H 0.3535 0.2704 0.4237 0.034 Uiso 0.50 1 calc PR B 1
C53A C 0.3135(3) 0.63181(19) 0.44753(18) 0.0185(15) Uani 0.50 1 d PGD B 2
C54A C 0.3836(3) 0.6645(2) 0.4163(2) 0.0198(19) Uani 0.50 1 d PG B 2
H54B H 0.4549 0.6625 0.4320 0.024 Uiso 0.50 1 calc PR B 2
C55A C 0.3493(4) 0.7003(2) 0.3622(2) 0.029(2) Uani 0.50 1 d PG B 2
H55B H 0.3972 0.7227 0.3409 0.035 Uiso 0.50 1 calc PR B 2
C56A C 0.2450(4) 0.7034(2) 0.3393(2) 0.034(2) Uani 0.50 1 d PG B 2
H56B H 0.2216 0.7278 0.3023 0.040 Uiso 0.50 1 calc PR B 2
C57A C 0.1749(4) 0.6706(2) 0.3705(2) 0.040(3) Uani 0.50 1 d PG B 2
H57B H 0.1036 0.6727 0.3548 0.048 Uiso 0.50 1 calc PR B 2
C58A C 0.2091(3) 0.63486(19) 0.4246(2) 0.029(2) Uani 0.50 1 d PG B 2
H58B H 0.1612 0.6125 0.4459 0.034 Uiso 0.50 1 calc PR B 2
C59A C 0.3634(3) 0.65186(19) 0.58848(18) 0.0199(15) Uani 0.50 1 d PGD B 2
C60A C 0.3370(3) 0.6297(2) 0.64722(17) 0.025(2) Uani 0.50 1 d PG B 2
H60B H 0.3122 0.5825 0.6439 0.030 Uiso 0.50 1 calc PR B 2
C61A C 0.3468(4) 0.6768(2) 0.71075(18) 0.0255(17) Uani 0.50 1 d PG B 2
H61B H 0.3288 0.6617 0.7509 0.031 Uiso 0.50 1 calc PR B 2
C62A C 0.3831(4) 0.7460(2) 0.7155(2) 0.030(2) Uani 0.50 1 d PG B 2
H62B H 0.3898 0.7781 0.7590 0.036 Uiso 0.50 1 calc PR B 2
C63A C 0.4095(4) 0.7681(2) 0.6568(2) 0.025(2) Uani 0.50 1 d PG B 2
H63B H 0.4342 0.8154 0.6601 0.030 Uiso 0.50 1 calc PR B 2
C64A C 0.3996(3) 0.7210(2) 0.5933(2) 0.0224(12) Uani 0.50 1 d PG B 2
H64B H 0.4177 0.7361 0.5531 0.027 Uiso 0.50 1 calc PR B 2
C65A C 0.2326(7) 0.5394(5) 0.4920(5) 0.0222(14) Uani 0.50 1 d PD B 2
H65C H 0.1967 0.5536 0.5326 0.027 Uiso 0.50 1 calc PR B 2
H65D H 0.1934 0.5576 0.4522 0.027 Uiso 0.50 1 calc PR B 2
C66A C 0.2252(7) 0.4737(5) 0.4766(6) 0.0241(19) Uani 0.50 1 d PD B 2
H66C H 0.1755 0.4613 0.4326 0.029 Uiso 0.50 1 calc PR B 2
H66D H 0.1937 0.4570 0.5136 0.029 Uiso 0.50 1 calc PR B 2
C67A C 0.2844(4) 0.3893(3) 0.3740(3) 0.0260(14) Uani 0.50 1 d PGD B 2
C68A C 0.1803(5) 0.3921(4) 0.3500(3) 0.040(2) Uani 0.50 1 d PG B 2
H68B H 0.1353 0.4083 0.3821 0.048 Uiso 0.50 1 calc PR B 2
C69A C 0.1421(5) 0.3711(4) 0.2790(4) 0.047(3) Uani 0.50 1 d PG B 2
H69B H 0.0710 0.3730 0.2626 0.057 Uiso 0.50 1 calc PR B 2
C70A C 0.2079(6) 0.3473(4) 0.2320(3) 0.049(4) Uani 0.50 1 d PG B 2
H70B H 0.1818 0.3330 0.1835 0.059 Uiso 0.50 1 calc PR B 2
C71A C 0.3120(5) 0.3446(4) 0.2560(3) 0.033(2) Uani 0.50 1 d PG B 2
H71B H 0.3570 0.3283 0.2239 0.039 Uiso 0.50 1 calc PR B 2
C72A C 0.3502(4) 0.3656(4) 0.3270(3) 0.0261(17) Uani 0.50 1 d PG B 2
H72B H 0.4213 0.3637 0.3434 0.031 Uiso 0.50 1 calc PR B 2
C73A C 0.3394(5) 0.3366(3) 0.5050(3) 0.0222(12) Uani 0.50 1 d PGD B 2
C74A C 0.3240(6) 0.3375(3) 0.5736(3) 0.028(2) Uani 0.50 1 d PG B 2
H74B H 0.3113 0.3807 0.6023 0.033 Uiso 0.50 1 calc PR B 2
C75A C 0.3271(6) 0.2752(4) 0.6002(3) 0.034(2) Uani 0.50 1 d PG B 2
H75B H 0.3166 0.2759 0.6470 0.041 Uiso 0.50 1 calc PR B 2
C76A C 0.3457(6) 0.2120(3) 0.5582(4) 0.037(3) Uani 0.50 1 d PG B 2
H76B H 0.3478 0.1694 0.5763 0.044 Uiso 0.50 1 calc PR B 2
C77A C 0.3611(6) 0.2111(3) 0.4896(4) 0.035(3) Uani 0.50 1 d PG B 2
H77B H 0.3737 0.1679 0.4609 0.042 Uiso 0.50 1 calc PR B 2
C78A C 0.3579(4) 0.2734(3) 0.4630(3) 0.0281(15) Uani 0.50 1 d PG B 2
H78B H 0.3684 0.2727 0.4162 0.034 Uiso 0.50 1 calc PR B 2
W4 W 1.0000 0.0000 0.5000 0.02083(7) Uani 1 2 d S . .
Cl4 Cl 1.14941(10) 0.07117(7) 0.52628(7) 0.0311(3) Uani 1 1 d . . .
P7 P 1.03060(11) -0.03875(7) 0.37371(7) 0.0258(3) Uani 1 1 d D . .
P8 P 0.88868(10) 0.08471(7) 0.43788(7) 0.0246(3) Uani 1 1 d . . .
C79 C 0.9603(4) -0.1209(3) 0.3292(3) 0.0319(12) Uani 1 1 d . C .
C80 C 0.8802(6) -0.1250(4) 0.2735(3) 0.0515(18) Uani 1 1 d . . .
H80 H 0.8632 -0.0841 0.2542 0.062 Uiso 1 1 calc R C .
C81 C 0.8251(6) -0.1881(5) 0.2457(3) 0.059(2) Uani 1 1 d . C .
H81 H 0.7680 -0.1893 0.2095 0.071 Uiso 1 1 calc R . .
C82 C 0.8518(6) -0.2487(4) 0.2698(4) 0.0518(18) Uani 1 1 d . . .
H82 H 0.8161 -0.2924 0.2488 0.062 Uiso 1 1 calc R C .
C83 C 0.9307(6) -0.2458(4) 0.3248(5) 0.062(2) Uani 1 1 d . C .
H83 H 0.9486 -0.2874 0.3426 0.074 Uiso 1 1 calc R . .
C84 C 0.9849(5) -0.1819(3) 0.3545(4) 0.0474(17) Uani 1 1 d . . .
H84 H 1.0394 -0.1805 0.3926 0.057 Uiso 1 1 calc R C .
C85 C 1.1606(3) -0.0447(2) 0.3495(2) 0.0289(12) Uani 0.50 1 d PGD C 1
C86 C 1.1892(4) -0.1053(2) 0.3082(3) 0.042(2) Uani 0.50 1 d PG C 1
H86A H 1.1450 -0.1465 0.2964 0.051 Uiso 0.50 1 calc PR C 1
C87 C 1.2825(4) -0.1056(2) 0.2841(3) 0.049(3) Uani 0.50 1 d PG C 1
H87A H 1.3020 -0.1470 0.2558 0.059 Uiso 0.50 1 calc PR C 1
C88 C 1.3471(3) -0.0452(3) 0.3013(3) 0.0432(17) Uani 0.50 1 d PG C 1
H88A H 1.4109 -0.0454 0.2848 0.052 Uiso 0.50 1 calc PR C 1
C89 C 1.3185(4) 0.0154(2) 0.3426(3) 0.042(2) Uani 0.50 1 d PG C 1
H89A H 1.3627 0.0566 0.3544 0.050 Uiso 0.50 1 calc PR C 1
C90 C 1.2252(4) 0.0157(2) 0.3667(3) 0.0371(19) Uani 0.50 1 d PG C 1
H90A H 1.2057 0.0571 0.3950 0.045 Uiso 0.50 1 calc PR C 1
C85A C 1.1536(3) -0.0491(2) 0.3454(2) 0.0289(12) Uani 0.50 1 d PGD C 2
C86A C 1.1566(3) -0.0692(3) 0.2741(2) 0.042(2) Uani 0.50 1 d PG C 2
H86B H 1.0947 -0.0804 0.2418 0.051 Uiso 0.50 1 calc PR C 2
C87A C 1.2501(4) -0.0731(4) 0.25018(18) 0.049(3) Uani 0.50 1 d PG C 2
H87B H 1.2521 -0.0868 0.2015 0.059 Uiso 0.50 1 calc PR C 2
C88A C 1.3406(3) -0.0567(3) 0.2975(3) 0.0432(17) Uani 0.50 1 d PG C 2
H88B H 1.4045 -0.0594 0.2811 0.052 Uiso 0.50 1 calc PR C 2
C89A C 1.3376(3) -0.0366(3) 0.3687(2) 0.042(2) Uani 0.50 1 d PG C 2
H89B H 1.3994 -0.0254 0.4010 0.050 Uiso 0.50 1 calc PR C 2
C90A C 1.2441(3) -0.0327(3) 0.39268(17) 0.0371(19) Uani 0.50 1 d PG C 2
H90B H 1.2420 -0.0190 0.4414 0.045 Uiso 0.50 1 calc PR C 2
C91 C 0.9781(5) 0.0283(3) 0.3238(3) 0.0356(13) Uani 1 1 d . C .
H91A H 1.0264 0.0701 0.3340 0.043 Uiso 1 1 calc R . .
H91B H 0.9700 0.0088 0.2730 0.043 Uiso 1 1 calc R . .
C92 C 0.8752(5) 0.0505(3) 0.3431(3) 0.0348(13) Uani 1 1 d . C .
H92A H 0.8256 0.0095 0.3301 0.042 Uiso 1 1 calc R . .
H92B H 0.8488 0.0876 0.3169 0.042 Uiso 1 1 calc R . .
C93 C 0.7557(4) 0.0869(3) 0.4526(3) 0.0253(10) Uani 1 1 d . C .
C94 C 0.7307(6) 0.1315(4) 0.5090(5) 0.061(2) Uani 1 1 d . . .
H94 H 0.7809 0.1647 0.5373 0.074 Uiso 1 1 calc R C .
C95 C 0.6323(6) 0.1291(4) 0.5259(5) 0.072(3) Uani 1 1 d . C .
H95 H 0.6169 0.1588 0.5668 0.087 Uiso 1 1 calc R . .
C96 C 0.5580(5) 0.0839(4) 0.4835(5) 0.056(2) Uani 1 1 d . . .
H96 H 0.4895 0.0850 0.4924 0.067 Uiso 1 1 calc R C .
C97 C 0.5835(5) 0.0369(4) 0.4281(4) 0.057(2) Uani 1 1 d . C .
H97 H 0.5335 0.0030 0.4005 0.069 Uiso 1 1 calc R . .
C98 C 0.6820(5) 0.0385(4) 0.4120(4) 0.0514(18) Uani 1 1 d . . .
H98 H 0.6987 0.0064 0.3731 0.062 Uiso 1 1 calc R C .
C99 C 0.9256(4) 0.1781(3) 0.4425(3) 0.0304(12) Uani 1 1 d . C .
C100 C 0.8600(5) 0.2185(3) 0.4049(3) 0.0343(13) Uani 1 1 d . . .
H100 H 0.7966 0.1982 0.3789 0.041 Uiso 1 1 calc R C .
C101 C 0.8874(5) 0.2884(3) 0.4055(3) 0.0385(14) Uani 1 1 d . C .
H101 H 0.8416 0.3160 0.3805 0.046 Uiso 1 1 calc R . .
C102 C 0.9781(5) 0.3181(4) 0.4411(5) 0.055(2) Uani 1 1 d . . .
H102 H 0.9960 0.3660 0.4407 0.065 Uiso 1 1 calc R C .
C103 C 1.0440(6) 0.2787(4) 0.4776(6) 0.075(3) Uani 1 1 d . C .
H103 H 1.1077 0.2993 0.5030 0.091 Uiso 1 1 calc R . .
C104 C 1.0176(5) 0.2082(4) 0.4776(5) 0.063(2) Uani 1 1 d . . .
H104 H 1.0641 0.1808 0.5024 0.075 Uiso 1 1 calc R C .
P9 P 0.91864(10) 0.51709(8) 0.32833(7) 0.0263(3) Uani 1 1 d . . .
F1 F 0.9153(4) 0.5845(2) 0.3874(2) 0.0683(13) Uani 1 1 d . . .
F2 F 1.0391(3) 0.5255(4) 0.3427(2) 0.095(2) Uani 1 1 d . . .
F3 F 0.9218(4) 0.4693(2) 0.3863(2) 0.0684(13) Uani 1 1 d . . .
F4 F 0.9147(4) 0.5648(2) 0.2703(2) 0.0661(13) Uani 1 1 d . . .
F5 F 0.7975(3) 0.5106(3) 0.3142(2) 0.0683(14) Uani 1 1 d . . .
F6 F 0.9215(4) 0.4504(2) 0.2697(2) 0.0755(15) Uani 1 1 d . . .
P10 P 0.59593(13) 0.01268(8) 0.18004(8) 0.0350(3) Uani 1 1 d D . .
F7 F 0.5859(4) -0.0225(2) 0.24650(19) 0.0642(13) Uani 1 1 d . D .
F8 F 0.6063(4) 0.0477(2) 0.1135(2) 0.0621(12) Uani 1 1 d . D .
F9 F 0.4998(5) 0.0607(4) 0.1940(4) 0.0745(18) Uani 0.763(5) 1 d PDU D 1
F10 F 0.6683(4) 0.0730(3) 0.2294(3) 0.0546(14) Uani 0.763(5) 1 d PDU D 1
F11 F 0.5112(6) -0.0441(3) 0.1321(3) 0.0723(19) Uani 0.763(5) 1 d PDU D 1
F12 F 0.6796(6) -0.0389(4) 0.1636(4) 0.079(2) Uani 0.763(5) 1 d PDU D 1
F9A F 0.5625(17) 0.0856(8) 0.2187(9) 0.0745(18) Uani 0.237(5) 1 d PDU D 2
F10A F 0.7204(10) 0.0256(9) 0.2049(8) 0.0546(14) Uani 0.237(5) 1 d PDU D 2
F11A F 0.4813(12) -0.0117(12) 0.1496(10) 0.0723(19) Uani 0.237(5) 1 d PDU D 2
F12A F 0.618(2) -0.0612(8) 0.1344(9) 0.079(2) Uani 0.237(5) 1 d PDU D 2

loop_
_atom_site_aniso_label
_atom_site_aniso_U_11
_atom_site_aniso_U_22
_atom_site_aniso_U_33
_atom_site_aniso_U_23
_atom_site_aniso_U_13
_atom_site_aniso_U_12
W1 0.01124(13) 0.01440(13) 0.04559(18) -0.00197(12) -0.00582(12) 0.00059(10)
Cl1 0.0306(7) 0.0217(6) 0.0522(8) -0.0010(6) 0.0000(6) 0.0036(5)
P1 0.0115(12) 0.0195(8) 0.058(3) -0.007(2) -0.0005(19) -0.0006(8)
C1 0.018(3) 0.019(3) 0.010(3) -0.005(2) 0.002(2) -0.001(3)
C2 0.027(5) 0.022(3) 0.024(4) 0.007(3) -0.006(3) -0.010(3)
C3 0.030(4) 0.028(4) 0.020(3) 0.004(3) 0.007(3) -0.002(3)
C4 0.030(4) 0.033(4) 0.020(3) -0.001(3) -0.008(3) 0.005(3)
C5 0.037(4) 0.033(4) 0.040(4) 0.006(3) 0.001(3) -0.016(3)
C6 0.021(3) 0.030(4) 0.029(3) 0.004(3) -0.002(3) 0.000(3)
C7 0.019(3) 0.022(3) 0.021(3) 0.005(3) -0.004(2) -0.002(3)
C8 0.021(3) 0.020(3) 0.026(2) 0.002(2) 0.000(2) 0.000(2)
C9 0.027(4) 0.028(4) 0.028(3) 0.006(3) 0.000(3) -0.004(3)
C10 0.041(4) 0.042(4) 0.037(4) 0.002(3) 0.003(3) -0.004(3)
C11 0.031(3) 0.035(3) 0.028(3) 0.021(3) 0.003(3) -0.019(3)
C12 0.027(3) 0.028(3) 0.023(3) -0.001(3) -0.002(3) 0.000(3)
C13 0.014(3) 0.023(3) 0.027(3) 0.004(3) -0.001(2) 0.000(2)
C14 0.020(2) 0.022(2) 0.034(3) 0.001(2) 0.006(2) 0.0016(19)
P1A 0.0115(12) 0.0195(8) 0.058(3) -0.007(2) -0.0005(19) -0.0006(8)
C1A 0.018(3) 0.019(3) 0.010(3) -0.005(2) 0.002(2) -0.001(3)
C2A 0.027(5) 0.022(3) 0.024(4) 0.007(3) -0.006(3) -0.010(3)
C3A 0.030(4) 0.028(4) 0.020(3) 0.004(3) 0.007(3) -0.002(3)
C4A 0.030(4) 0.033(4) 0.020(3) -0.001(3) -0.008(3) 0.005(3)
C5A 0.037(4) 0.033(4) 0.040(4) 0.006(3) 0.001(3) -0.016(3)
C6A 0.021(3) 0.030(4) 0.029(3) 0.004(3) -0.002(3) 0.000(3)
C7A 0.019(3) 0.022(3) 0.021(3) 0.005(3) -0.004(2) -0.002(3)
C8A 0.021(3) 0.020(3) 0.026(2) 0.002(2) 0.000(2) 0.000(2)
C9A 0.027(4) 0.028(4) 0.028(3) 0.006(3) 0.000(3) -0.004(3)
C10A 0.041(4) 0.042(4) 0.037(4) 0.002(3) 0.003(3) -0.004(3)
C11A 0.031(3) 0.035(3) 0.028(3) 0.021(3) 0.003(3) -0.019(3)
C12A 0.027(3) 0.028(3) 0.023(3) -0.001(3) -0.002(3) 0.000(3)
C13A 0.014(3) 0.023(3) 0.027(3) 0.004(3) -0.001(2) 0.000(2)
C14A 0.020(2) 0.022(2) 0.034(3) 0.001(2) 0.006(2) 0.0016(19)
P2 0.0157(6) 0.0176(6) 0.0260(6) 0.0014(5) 0.0001(5) 0.0018(5)
C15 0.019(2) 0.019(2) 0.024(2) 0.0008(19) -0.0046(18) 0.0050(19)
C16 0.037(3) 0.025(3) 0.027(3) 0.004(2) 0.002(2) 0.001(2)
C17 0.058(4) 0.035(3) 0.021(3) 0.005(2) 0.002(3) 0.004(3)
C18 0.041(3) 0.030(3) 0.025(3) -0.003(2) -0.003(2) 0.006(3)
C19 0.025(3) 0.023(3) 0.029(3) -0.001(2) -0.004(2) 0.004(2)
C20 0.017(2) 0.023(2) 0.026(2) 0.003(2) 0.0000(19) 0.0026(19)
C21 0.022(3) 0.022(2) 0.023(2) 0.0009(19) 0.0041(19) 0.003(2)
C22 0.026(3) 0.019(2) 0.034(3) -0.003(2) 0.006(2) 0.001(2)
C23 0.039(3) 0.029(3) 0.026(3) -0.002(2) 0.011(2) -0.005(2)
C24 0.044(3) 0.029(3) 0.021(2) 0.003(2) 0.000(2) -0.002(2)
C25 0.034(3) 0.030(3) 0.025(3) 0.003(2) 0.001(2) 0.007(2)
C26 0.025(3) 0.032(3) 0.026(2) 0.003(2) 0.002(2) 0.000(2)
W2 0.01088(12) 0.01281(12) 0.01201(11) 0.00185(9) 0.00146(8) 0.00038(9)
Cl2 0.0150(5) 0.0216(5) 0.0218(5) 0.0056(4) 0.0023(4) -0.0032(4)
P3 0.0142(5) 0.0170(5) 0.0135(5) 0.0017(4) 0.0026(4) 0.0010(4)
P4 0.0127(5) 0.0174(5) 0.0155(5) 0.0035(4) 0.0013(4) 0.0008(4)
C27 0.020(2) 0.017(2) 0.016(2) 0.0021(17) 0.0044(17) 0.0004(17)
C28 0.019(2) 0.032(3) 0.019(2) 0.007(2) 0.0033(18) -0.001(2)
C29 0.020(3) 0.038(3) 0.025(2) 0.006(2) 0.003(2) -0.002(2)
C30 0.021(3) 0.044(3) 0.027(3) 0.008(2) 0.011(2) -0.001(2)
C31 0.030(3) 0.046(3) 0.019(2) 0.009(2) 0.007(2) -0.003(2)
C32 0.021(2) 0.037(3) 0.016(2) 0.007(2) 0.0014(18) 0.001(2)
C33 0.015(2) 0.021(2) 0.023(2) 0.0008(19) 0.0039(18) -0.0009(18)
C34 0.039(3) 0.022(3) 0.026(3) -0.001(2) 0.012(2) -0.001(2)
C35 0.050(4) 0.025(3) 0.032(3) -0.006(2) 0.016(3) -0.003(3)
C36 0.041(3) 0.017(2) 0.048(3) -0.003(2) 0.013(3) -0.007(2)
C37 0.034(3) 0.022(3) 0.036(3) 0.008(2) 0.010(2) 0.000(2)
C38 0.024(3) 0.021(2) 0.024(2) -0.0013(19) 0.0042(19) -0.002(2)
C39 0.013(2) 0.024(2) 0.020(2) -0.0017(18) 0.0000(17) -0.0001(18)
C40 0.020(2) 0.024(2) 0.014(2) 0.0037(18) 0.0008(17) 0.0028(19)
C41 0.016(2) 0.018(2) 0.017(2) 0.0045(17) -0.0020(17) -0.0012(17)
C42 0.018(2) 0.023(2) 0.022(2) 0.0077(19) 0.0003(18) 0.0004(19)
C43 0.020(3) 0.034(3) 0.031(3) 0.012(2) -0.002(2) -0.008(2)
C44 0.032(3) 0.021(2) 0.030(3) 0.009(2) -0.003(2) -0.008(2)
C45 0.034(3) 0.018(2) 0.029(3) 0.005(2) 0.002(2) 0.004(2)
C46 0.021(2) 0.022(2) 0.026(2) 0.006(2) 0.0022(19) 0.0003(19)
C47 0.012(2) 0.017(2) 0.021(2) 0.0044(17) 0.0014(17) -0.0005(17)
C48 0.020(2) 0.022(2) 0.021(2) 0.0045(19) 0.0033(18) 0.0016(19)
C49 0.022(3) 0.030(3) 0.022(2) 0.005(2) 0.0076(19) 0.007(2)
C50 0.016(2) 0.038(3) 0.031(3) 0.002(2) 0.008(2) 0.001(2)
C51 0.018(3) 0.033(3) 0.030(3) -0.003(2) 0.002(2) -0.005(2)
C52 0.016(2) 0.022(2) 0.027(2) 0.0011(19) 0.0027(19) 0.0032(18)
W3 0.01125(12) 0.01563(12) 0.01225(11) 0.00141(9) 0.00166(9) 0.00030(9)
Cl3 0.0223(6) 0.0259(6) 0.0147(5) 0.0052(4) 0.0039(4) 0.0031(4)
P5 0.0189(6) 0.0194(6) 0.0463(8) 0.0071(6) 0.0157(6) 0.0039(5)
P6 0.0156(6) 0.0230(6) 0.0293(7) -0.0060(5) 0.0047(5) -0.0030(5)
C53 0.013(4) 0.017(3) 0.024(3) 0.000(2) 0.003(2) -0.004(3)
C54 0.017(6) 0.021(3) 0.021(3) 0.005(2) -0.001(3) 0.005(3)
C55 0.041(6) 0.027(4) 0.020(3) 0.006(3) 0.008(4) 0.009(5)
C56 0.045(6) 0.031(5) 0.022(3) 0.006(4) -0.003(4) 0.007(4)
C57 0.030(6) 0.052(7) 0.036(5) 0.008(4) -0.006(4) 0.012(4)
C58 0.014(4) 0.037(5) 0.034(4) 0.002(4) 0.006(3) 0.000(3)
C59 0.013(4) 0.026(3) 0.024(3) 0.008(3) 0.008(3) 0.010(3)
C60 0.022(5) 0.023(4) 0.034(5) 0.010(4) 0.012(4) 0.008(4)
C61 0.031(5) 0.029(5) 0.021(3) 0.010(3) 0.011(4) 0.010(3)
C62 0.028(6) 0.045(7) 0.019(3) 0.003(4) 0.007(4) 0.014(4)
C63 0.022(4) 0.019(4) 0.033(4) 0.003(3) 0.007(3) -0.001(3)
C64 0.017(3) 0.029(3) 0.023(2) 0.004(2) 0.007(2) 0.004(2)
C65 0.016(3) 0.028(3) 0.025(3) 0.005(3) 0.008(3) 0.007(3)
C66 0.010(4) 0.033(4) 0.022(5) -0.013(5) 0.003(4) -0.007(3)
C67 0.019(3) 0.025(3) 0.030(3) 0.003(2) -0.007(2) -0.007(2)
C68 0.019(4) 0.054(5) 0.045(5) 0.010(4) -0.002(4) -0.010(4)
C69 0.016(6) 0.065(8) 0.055(6) 0.014(6) -0.016(5) -0.012(5)
C70 0.035(9) 0.067(8) 0.035(4) 0.002(5) -0.017(5) -0.017(6)
C71 0.026(7) 0.042(5) 0.023(3) -0.001(3) -0.010(4) -0.001(5)
C72 0.016(5) 0.031(3) 0.025(3) -0.001(2) -0.009(3) 0.000(3)
C73 0.009(3) 0.029(3) 0.027(3) 0.003(2) 0.000(2) -0.004(2)
C74 0.024(4) 0.030(6) 0.030(3) 0.003(3) 0.010(3) -0.001(4)
C75 0.031(6) 0.034(7) 0.039(4) 0.011(5) 0.006(4) -0.004(4)
C76 0.033(7) 0.030(6) 0.046(6) 0.012(5) -0.001(4) -0.012(4)
C77 0.042(7) 0.023(4) 0.037(5) 0.001(4) -0.003(4) -0.002(4)
C78 0.027(4) 0.029(3) 0.024(3) -0.003(2) 0.002(3) -0.003(3)
C53A 0.013(4) 0.017(3) 0.024(3) 0.000(2) 0.003(2) -0.004(3)
C54A 0.017(6) 0.021(3) 0.021(3) 0.005(2) -0.001(3) 0.005(3)
C55A 0.041(6) 0.027(4) 0.020(3) 0.006(3) 0.008(4) 0.009(5)
C56A 0.045(6) 0.031(5) 0.022(3) 0.006(4) -0.003(4) 0.007(4)
C57A 0.030(6) 0.052(7) 0.036(5) 0.008(4) -0.006(4) 0.012(4)
C58A 0.014(4) 0.037(5) 0.034(4) 0.002(4) 0.006(3) 0.000(3)
C59A 0.013(4) 0.026(3) 0.024(3) 0.008(3) 0.008(3) 0.010(3)
C60A 0.022(5) 0.023(4) 0.034(5) 0.010(4) 0.012(4) 0.008(4)
C61A 0.031(5) 0.029(5) 0.021(3) 0.010(3) 0.011(4) 0.010(3)
C62A 0.028(6) 0.045(7) 0.019(3) 0.003(4) 0.007(4) 0.014(4)
C63A 0.022(4) 0.019(4) 0.033(4) 0.003(3) 0.007(3) -0.001(3)
C64A 0.017(3) 0.029(3) 0.023(2) 0.004(2) 0.007(2) 0.004(2)
C65A 0.016(3) 0.028(3) 0.025(3) 0.005(3) 0.008(3) 0.007(3)
C66A 0.010(4) 0.033(4) 0.022(5) -0.013(5) 0.003(4) -0.007(3)
C67A 0.019(3) 0.025(3) 0.030(3) 0.003(2) -0.007(2) -0.007(2)
C68A 0.019(4) 0.054(5) 0.045(5) 0.010(4) -0.002(4) -0.010(4)
C69A 0.016(6) 0.065(8) 0.055(6) 0.014(6) -0.016(5) -0.012(5)
C70A 0.035(9) 0.067(8) 0.035(4) 0.002(5) -0.017(5) -0.017(6)
C71A 0.026(7) 0.042(5) 0.023(3) -0.001(3) -0.010(4) -0.001(5)
C72A 0.016(5) 0.031(3) 0.025(3) -0.001(2) -0.009(3) 0.000(3)
C73A 0.009(3) 0.029(3) 0.027(3) 0.003(2) 0.000(2) -0.004(2)
C74A 0.024(4) 0.030(6) 0.030(3) 0.003(3) 0.010(3) -0.001(4)
C75A 0.031(6) 0.034(7) 0.039(4) 0.011(5) 0.006(4) -0.004(4)
C76A 0.033(7) 0.030(6) 0.046(6) 0.012(5) -0.001(4) -0.012(4)
C77A 0.042(7) 0.023(4) 0.037(5) 0.001(4) -0.003(4) -0.002(4)
C78A 0.027(4) 0.029(3) 0.024(3) -0.003(2) 0.002(3) -0.003(3)
W4 0.01904(14) 0.01903(13) 0.02564(14) 0.00858(11) 0.00206(11) 0.00198(10)
Cl4 0.0247(6) 0.0272(6) 0.0423(7) 0.0098(6) 0.0040(5) -0.0013(5)
P7 0.0259(7) 0.0247(7) 0.0293(7) 0.0088(5) 0.0070(5) 0.0045(5)
P8 0.0223(7) 0.0249(7) 0.0290(7) 0.0117(5) 0.0030(5) 0.0042(5)
C79 0.030(3) 0.036(3) 0.032(3) 0.007(2) 0.010(2) 0.002(2)
C80 0.058(5) 0.061(5) 0.031(3) 0.008(3) -0.007(3) 0.004(4)
C81 0.052(5) 0.087(6) 0.029(3) -0.006(4) -0.005(3) -0.020(4)
C82 0.048(4) 0.057(4) 0.046(4) -0.006(3) 0.013(3) -0.019(3)
C83 0.056(5) 0.038(4) 0.083(6) 0.002(4) -0.002(4) -0.011(3)
C84 0.037(4) 0.035(3) 0.064(4) 0.007(3) -0.010(3) -0.001(3)
C85 0.028(3) 0.029(3) 0.029(3) 0.005(2) 0.005(2) 0.002(2)
C86 0.037(5) 0.047(6) 0.038(5) -0.011(4) 0.011(4) -0.014(4)
C87 0.035(6) 0.063(7) 0.039(6) -0.021(5) 0.012(4) -0.004(5)
C88 0.034(4) 0.056(5) 0.038(3) -0.004(3) 0.016(3) 0.002(3)
C89 0.029(4) 0.050(5) 0.048(5) 0.006(4) 0.011(4) -0.002(4)
C90 0.038(5) 0.037(5) 0.039(5) 0.004(4) 0.016(4) 0.007(4)
C85A 0.028(3) 0.029(3) 0.029(3) 0.005(2) 0.005(2) 0.002(2)
C86A 0.037(5) 0.047(6) 0.038(5) -0.011(4) 0.011(4) -0.014(4)
C87A 0.035(6) 0.063(7) 0.039(6) -0.021(5) 0.012(4) -0.004(5)
C88A 0.034(4) 0.056(5) 0.038(3) -0.004(3) 0.016(3) 0.002(3)
C89A 0.029(4) 0.050(5) 0.048(5) 0.006(4) 0.011(4) -0.002(4)
C90A 0.038(5) 0.037(5) 0.039(5) 0.004(4) 0.016(4) 0.007(4)
C91 0.040(3) 0.038(3) 0.037(3) 0.018(3) 0.015(3) 0.011(3)
C92 0.036(3) 0.039(3) 0.031(3) 0.011(2) 0.004(2) 0.014(3)
C93 0.025(3) 0.022(2) 0.031(3) 0.010(2) 0.005(2) 0.004(2)
C94 0.039(4) 0.048(4) 0.088(6) -0.027(4) 0.029(4) -0.013(3)
C95 0.052(5) 0.053(5) 0.109(7) -0.023(5) 0.050(5) -0.005(4)
C96 0.031(4) 0.041(4) 0.100(6) 0.010(4) 0.029(4) 0.005(3)
C97 0.030(4) 0.070(5) 0.067(5) 0.006(4) 0.000(3) -0.012(3)
C98 0.034(4) 0.072(5) 0.041(4) -0.007(3) 0.005(3) -0.002(3)
C99 0.025(3) 0.027(3) 0.043(3) 0.016(2) 0.006(2) 0.002(2)
C100 0.031(3) 0.036(3) 0.040(3) 0.016(3) 0.009(2) 0.012(2)
C101 0.042(4) 0.037(3) 0.050(4) 0.026(3) 0.022(3) 0.019(3)
C102 0.037(4) 0.032(3) 0.104(6) 0.033(4) 0.019(4) 0.005(3)
C103 0.029(4) 0.042(4) 0.152(9) 0.040(5) -0.017(5) -0.009(3)
C104 0.038(4) 0.035(4) 0.116(7) 0.039(4) -0.017(4) 0.000(3)
P9 0.0227(7) 0.0346(7) 0.0225(6) 0.0059(6) 0.0060(5) 0.0009(6)
F1 0.097(4) 0.062(3) 0.036(2) -0.011(2) 0.002(2) 0.015(3)
F2 0.026(2) 0.211(7) 0.046(2) 0.016(3) 0.0073(18) -0.012(3)
F3 0.098(4) 0.063(3) 0.050(2) 0.034(2) 0.002(2) 0.012(3)
F4 0.110(4) 0.053(3) 0.035(2) 0.0188(19) 0.002(2) -0.027(2)
F5 0.027(2) 0.127(4) 0.052(2) 0.026(3) -0.0005(18) -0.009(2)
F6 0.109(4) 0.059(3) 0.048(2) -0.013(2) 0.003(3) 0.035(3)
P10 0.0488(10) 0.0224(7) 0.0353(8) 0.0063(6) 0.0103(7) 0.0011(6)
F7 0.106(4) 0.051(2) 0.032(2) 0.0050(18) 0.005(2) -0.038(2)
F8 0.078(3) 0.059(3) 0.058(3) 0.036(2) 0.007(2) -0.001(2)
F9 0.051(3) 0.078(3) 0.092(4) 0.005(3) 0.013(3) 0.014(3)
F10 0.051(3) 0.047(3) 0.060(3) 0.018(2) -0.011(2) -0.026(2)
F11 0.093(4) 0.057(3) 0.062(3) 0.018(3) -0.011(3) -0.017(3)
F12 0.094(4) 0.082(4) 0.078(4) 0.027(3) 0.042(3) 0.054(3)
F9A 0.051(3) 0.078(3) 0.092(4) 0.005(3) 0.013(3) 0.014(3)
F10A 0.051(3) 0.047(3) 0.060(3) 0.018(2) -0.011(2) -0.026(2)
F11A 0.093(4) 0.057(3) 0.062(3) 0.018(3) -0.011(3) -0.017(3)
F12A 0.094(4) 0.082(4) 0.078(4) 0.027(3) 0.042(3) 0.054(3)

loop_
_atom_type_symbol
_atom_type_description
_atom_type_scat_dispersion_real
_atom_type_scat_dispersion_imag
_atom_type_scat_source
C C 0.0033 0.0016 'International Tables Vol C Tables 4.2.6.8 and 6.1.1.4'
H H 0.0000 0.0000 'International Tables Vol C Tables 4.2.6.8 and 6.1.1.4'
F F 0.0171 0.0103 'International Tables Vol C Tables 4.2.6.8 and 6.1.1.4'
P P 0.1023 0.0942 'International Tables Vol C Tables 4.2.6.8 and 6.1.1.4'
Cl Cl 0.1484 0.1585 'International Tables Vol C Tables 4.2.6.8 and 6.1.1.4'
W W -0.8490 6.8722 'International Tables Vol C Tables 4.2.6.8 and 6.1.1.4'

loop_
_geom_angle_atom_site_label_1
_geom_angle_atom_site_label_2
_geom_angle_atom_site_label_3
_geom_angle
_geom_angle_site_symmetry_1
_geom_angle_site_symmetry_3
Cl1 W1 Cl1 180.0 . 2
Cl1 W1 P1A 84.65(12) . 2
Cl1 W1 P1A 95.35(12) 2 2
Cl1 W1 P1A 95.35(12) . .
Cl1 W1 P1A 84.65(12) 2 .
P1A W1 P1A 180.0 2 .
Cl1 W1 P2 85.85(4) . 2
Cl1 W1 P2 94.15(4) 2 2
P1A W1 P2 78.75(18) 2 2
P1A W1 P2 101.25(18) . 2
Cl1 W1 P2 94.15(4) . .
Cl1 W1 P2 85.85(4) 2 .
P1A W1 P2 101.25(18) 2 .
P1A W1 P2 78.75(18) . .
P2 W1 P2 180.0 2 .
Cl1 W1 P1 95.36(12) . 2
Cl1 W1 P1 84.64(12) 2 2
P1A W1 P1 169.3(2) . 2
P2 W1 P1 79.69(18) 2 2
P2 W1 P1 100.30(18) . 2
Cl1 W1 P1 84.64(12) . .
Cl1 W1 P1 95.36(12) 2 .
P1A W1 P1 169.3(2) 2 .
P2 W1 P1 100.31(18) 2 .
P2 W1 P1 79.70(18) . .
P1 W1 P1 180.0 2 .
C1 P1 C13 104.3(5) . .
C1 P1 C7 102.7(4) . .
C13 P1 C7 101.8(4) . .
C1 P1 W1 130.3(3) . .
C13 P1 W1 107.2(4) . .
C7 P1 W1 107.2(3) . .
C2 C1 C6 120.0 . .
C2 C1 P1 120.0(3) . .
C6 C1 P1 119.9(3) . .
C1 C2 C3 120.0 . .
C1 C2 H2A 120.0 . .
C3 C2 H2A 120.0 . .
C4 C3 C2 120.0 . .
C4 C3 H3A 120.0 . .
C2 C3 H3A 120.0 . .
C3 C4 C5 120.0 . .
C3 C4 H4A 120.0 . .
C5 C4 H4A 120.0 . .
C4 C5 C6 120.0 . .
C4 C5 H5A 120.0 . .
C6 C5 H5A 120.0 . .
C5 C6 C1 120.0 . .
C5 C6 H6A 120.0 . .
C1 C6 H6A 120.0 . .
C8 C7 C12 120.0 . .
C8 C7 P1 115.1(3) . .
C12 C7 P1 124.5(2) . .
C7 C8 C9 120.0 . .
C7 C8 H8A 120.0 . .
C9 C8 H8A 120.0 . .
C8 C9 C10 120.0 . .
C8 C9 H9A 120.0 . .
C10 C9 H9A 120.0 . .
C11 C10 C9 120.0 . .
C11 C10 H10A 120.0 . .
C9 C10 H10A 120.0 . .
C12 C11 C10 120.0 . .
C12 C11 H11A 120.0 . .
C10 C11 H11A 120.0 . .
C11 C12 C7 120.0 . .
C11 C12 H12A 120.0 . .
C7 C12 H12A 120.0 . .
C14 C13 P1 116.1(6) . .
C14 C13 H13A 108.3 . .
P1 C13 H13A 108.3 . .
C14 C13 H13B 108.3 . .
P1 C13 H13B 108.3 . .
H13A C13 H13B 107.4 . .
C13 C14 P2 112.3(5) . .
C13 C14 H14A 109.2 . .
P2 C14 H14A 109.2 . .
C13 C14 H14B 109.2 . .
P2 C14 H14B 109.2 . .
H14A C14 H14B 107.9 . .
C1A P1A C13A 113.4(5) . .
C1A P1A C7A 104.2(4) . .
C13A P1A C7A 93.1(4) . .
C1A P1A W1 124.4(3) . .
C13A P1A W1 104.0(4) . .
C7A P1A W1 113.4(3) . .
C2A C1A C6A 120.0 . .
C2A C1A P1A 118.3(3) . .
C6A C1A P1A 121.6(3) . .
C1A C2A C3A 120.0 . .
C1A C2A H2AA 120.0 . .
C3A C2A H2AA 120.0 . .
C4A C3A C2A 120.0 . .
C4A C3A H3AA 120.0 . .
C2A C3A H3AA 120.0 . .
C3A C4A C5A 120.0 . .
C3A C4A H4AA 120.0 . .
C5A C4A H4AA 120.0 . .
C4A C5A C6A 120.0 . .
C4A C5A H5AA 120.0 . .
C6A C5A H5AA 120.0 . .
C5A C6A C1A 120.0 . .
C5A C6A H6AA 120.0 . .
C1A C6A H6AA 120.0 . .
C8A C7A C12A 120.0 . .
C8A C7A P1A 111.3(2) . .
C12A C7A P1A 128.6(2) . .
C7A C8A C9A 120.0 . .
C7A C8A H8AA 120.0 . .
C9A C8A H8AA 120.0 . .
C10A C9A C8A 120.0 . .
C10A C9A H9AA 120.0 . .
C8A C9A H9AA 120.0 . .
C11A C10A C9A 120.0 . .
C11A C10A H10B 120.0 . .
C9A C10A H10B 120.0 . .
C10A C11A C12A 120.0 . .
C10A C11A H11B 120.0 . .
C12A C11A H11B 120.0 . .
C11A C12A C7A 120.0 . .
C11A C12A H12B 120.0 . .
C7A C12A H12B 120.0 . .
P1A C13A H13C 110.6 . .
P1A C13A H13D 110.6 . .
H13C C13A H13D 108.7 . .
C21 P2 C15 101.1(2) . .
C21 P2 C14 104.7(2) . .
C15 P2 C14 103.2(2) . .
C21 P2 W1 120.79(16) . .
C15 P2 W1 119.33(16) . .
C14 P2 W1 105.76(17) . .
C20 C15 C16 118.5(5) . .
C20 C15 P2 120.6(4) . .
C16 C15 P2 120.9(4) . .
C17 C16 C15 120.0(5) . .
C17 C16 H16 120.0 . .
C15 C16 H16 120.0 . .
C16 C17 C18 120.5(6) . .
C16 C17 H17 119.7 . .
C18 C17 H17 119.7 . .
C19 C18 C17 119.9(5) . .
C19 C18 H18 120.1 . .
C17 C18 H18 120.1 . .
C18 C19 C20 120.1(5) . .
C18 C19 H19 120.0 . .
C20 C19 H19 120.0 . .
C19 C20 C15 120.9(5) . .
C19 C20 H20 119.5 . .
C15 C20 H20 119.5 . .
C22 C21 C26 118.9(5) . .
C22 C21 P2 120.8(4) . .
C26 C21 P2 120.1(4) . .
C23 C22 C21 120.2(5) . .
C23 C22 H22 119.9 . .
C21 C22 H22 119.9 . .
C24 C23 C22 120.8(5) . .
C24 C23 H23 119.6 . .
C22 C23 H23 119.6 . .
C23 C24 C25 119.2(5) . .
C23 C24 H24 120.4 . .
C25 C24 H24 120.4 . .
C26 C25 C24 120.3(5) . .
C26 C25 H25 119.9 . .
C24 C25 H25 119.9 . .
C25 C26 C21 120.6(5) . .
C25 C26 H26 119.7 . .
C21 C26 H26 119.7 . .
Cl2 W2 Cl2 179.999(1) 2_667 .
Cl2 W2 P3 84.56(4) 2_667 .
Cl2 W2 P3 95.44(4) . .
Cl2 W2 P3 95.44(4) 2_667 2_667
Cl2 W2 P3 84.56(4) . 2_667
P3 W2 P3 179.998(1) . 2_667
Cl2 W2 P4 86.64(4) 2_667 .
Cl2 W2 P4 93.35(4) . .
P3 W2 P4 77.74(4) . .
P3 W2 P4 102.26(4) 2_667 .
Cl2 W2 P4 93.36(4) 2_667 2_667
Cl2 W2 P4 86.64(4) . 2_667
P3 W2 P4 102.26(4) . 2_667
P3 W2 P4 77.74(4) 2_667 2_667
P4 W2 P4 179.999(1) . 2_667
C27 P3 C33 102.9(2) . .
C27 P3 C39 104.9(2) . .
C33 P3 C39 99.6(2) . .
C27 P3 W2 117.74(15) . .
C33 P3 W2 122.38(16) . .
C39 P3 W2 106.68(15) . .
C47 P4 C41 106.1(2) . .
C47 P4 C40 104.0(2) . .
C41 P4 C40 99.8(2) . .
C47 P4 W2 112.89(15) . .
C41 P4 W2 122.47(15) . .
C40 P4 W2 109.44(15) . .
C32 C27 C28 118.6(4) . .
C32 C27 P3 122.8(4) . .
C28 C27 P3 118.3(3) . .
C29 C28 C27 120.9(4) . .
C29 C28 H28 119.5 . .
C27 C28 H28 119.5 . .
C28 C29 C30 119.9(5) . .
C28 C29 H29 120.0 . .
C30 C29 H29 120.0 . .
C31 C30 C29 119.5(5) . .
C31 C30 H30 120.2 . .
C29 C30 H30 120.2 . .
C30 C31 C32 120.7(5) . .
C30 C31 H31 119.6 . .
C32 C31 H31 119.6 . .
C27 C32 C31 120.3(5) . .
C27 C32 H32 119.9 . .
C31 C32 H32 119.9 . .
C38 C33 C34 119.2(5) . .
C38 C33 P3 121.6(4) . .
C34 C33 P3 119.3(4) . .
C35 C34 C33 120.1(5) . .
C35 C34 H34 120.0 . .
C33 C34 H34 120.0 . .
C34 C35 C36 120.4(5) . .
C34 C35 H35 119.8 . .
C36 C35 H35 119.8 . .
C37 C36 C35 119.5(5) . .
C37 C36 H36 120.2 . .
C35 C36 H36 120.2 . .
C36 C37 C38 120.0(5) . .
C36 C37 H37 120.0 . .
C38 C37 H37 120.0 . .
C33 C38 C37 120.8(5) . .
C33 C38 H38 119.6 . .
C37 C38 H38 119.6 . .
C40 C39 P3 110.1(3) . .
C40 C39 H39A 109.6 . .
P3 C39 H39A 109.6 . .
C40 C39 H39B 109.6 . .
P3 C39 H39B 109.6 . .
H39A C39 H39B 108.2 . .
C39 C40 P4 111.6(3) . .
C39 C40 H40A 109.3 . .
P4 C40 H40A 109.3 . .
C39 C40 H40B 109.3 . .
P4 C40 H40B 109.3 . .
H40A C40 H40B 108.0 . .
C46 C41 C42 119.5(4) . .
C46 C41 P4 123.2(4) . .
C42 C41 P4 117.3(4) . .
C43 C42 C41 120.2(5) . .
C43 C42 H42 119.9 . .
C41 C42 H42 119.9 . .
C42 C43 C44 120.3(5) . .
C42 C43 H43 119.8 . .
C44 C43 H43 119.8 . .
C45 C44 C43 119.7(5) . .
C45 C44 H44 120.1 . .
C43 C44 H44 120.1 . .
C44 C45 C46 120.7(5) . .
C44 C45 H45 119.7 . .
C46 C45 H45 119.7 . .
C41 C46 C45 119.7(5) . .
C41 C46 H46 120.2 . .
C45 C46 H46 120.2 . .
C52 C47 C48 119.0(4) . .
C52 C47 P4 120.7(4) . .
C48 C47 P4 120.1(3) . .
C49 C48 C47 120.0(5) . .
C49 C48 H48 120.0 . .
C47 C48 H48 120.0 . .
C50 C49 C48 120.8(5) . .
C50 C49 H49 119.6 . .
C48 C49 H49 119.6 . .
C49 C50 C51 119.3(5) . .
C49 C50 H50 120.3 . .
C51 C50 H50 120.3 . .
C50 C51 C52 120.2(5) . .
C50 C51 H51 119.9 . .
C52 C51 H51 119.9 . .
C47 C52 C51 120.7(5) . .
C47 C52 H52 119.7 . .
C51 C52 H52 119.7 . .
Cl3 W3 Cl3 179.999(1) . 2_666
Cl3 W3 P5 86.32(4) . .
Cl3 W3 P5 93.68(4) 2_666 .
Cl3 W3 P5 93.68(4) . 2_666
Cl3 W3 P5 86.32(4) 2_666 2_666
P5 W3 P5 179.998(1) . 2_666
Cl3 W3 P6 86.44(4) . .
Cl3 W3 P6 93.56(4) 2_666 .
P5 W3 P6 78.14(4) . .
P5 W3 P6 101.86(4) 2_666 .
Cl3 W3 P6 93.56(4) . 2_666
Cl3 W3 P6 86.44(4) 2_666 2_666
P5 W3 P6 101.85(4) . 2_666
P5 W3 P6 78.14(4) 2_666 2_666
P6 W3 P6 179.999(1) . 2_666
C53A P5 C59A 103.20(19) . .
C53A P5 C65A 84.3(3) . .
C59A P5 C65A 109.0(3) . .
C65 P5 C53 120.4(4) . .
C65 P5 C59 98.9(3) . .
C53 P5 C59 102.40(19) . .
C53A P5 W3 121.57(14) . .
C59A P5 W3 122.89(15) . .
C65 P5 W3 104.0(3) . .
C65A P5 W3 109.0(3) . .
C53 P5 W3 114.81(15) . .
C59 P5 W3 115.75(15) . .
C67A P6 C66A 89.9(4) . .
C73 P6 C67 103.8(2) . .
C73 P6 C66 92.8(4) . .
C67 P6 C66 117.7(4) . .
C67A P6 C73A 103.5(2) . .
C66A P6 C73A 113.3(4) . .
C73 P6 W3 120.28(18) . .
C67A P6 W3 122.0(2) . .
C66A P6 W3 109.7(3) . .
C67 P6 W3 115.62(16) . .
C66 P6 W3 105.2(3) . .
C73A P6 W3 115.83(19) . .
C54 C53 C58 120.0 . .
C54 C53 P5 117.9(2) . .
C58 C53 P5 122.0(2) . .
C53 C54 C55 120.0 . .
C53 C54 H54A 120.0 . .
C55 C54 H54A 120.0 . .
C56 C55 C54 120.0 . .
C56 C55 H55A 120.0 . .
C54 C55 H55A 120.0 . .
C55 C56 C57 120.0 . .
C55 C56 H56A 120.0 . .
C57 C56 H56A 120.0 . .
C56 C57 C58 120.0 . .
C56 C57 H57A 120.0 . .
C58 C57 H57A 120.0 . .
C57 C58 C53 120.0 . .
C57 C58 H58A 120.0 . .
C53 C58 H58A 120.0 . .
C60 C59 C64 120.0 . .
C60 C59 P5 122.21(14) . .
C64 C59 P5 117.78(14) . .
C59 C60 C61 120.0 . .
C59 C60 H60A 120.0 . .
C61 C60 H60A 120.0 . .
C62 C61 C60 120.0 . .
C62 C61 H61A 120.0 . .
C60 C61 H61A 120.0 . .
C61 C62 C63 120.0 . .
C61 C62 H62A 120.0 . .
C63 C62 H62A 120.0 . .
C64 C63 C62 120.0 . .
C64 C63 H63A 120.0 . .
C62 C63 H63A 120.0 . .
C63 C64 C59 120.0 . .
C63 C64 H64A 120.0 . .
C59 C64 H64A 120.0 . .
C66 C65 P5 118.9(7) . .
C66 C65 H65A 107.6 . .
P5 C65 H65A 107.6 . .
C66 C65 H65B 107.6 . .
P5 C65 H65B 107.6 . .
H65A C65 H65B 107.0 . .
C65 C66 P6 120.6(8) . .
C65 C66 H66A 107.2 . .
P6 C66 H66A 107.2 . .
C65 C66 H66B 107.2 . .
P6 C66 H66B 107.2 . .
H66A C66 H66B 106.8 . .
C68 C67 C72 120.0 . .
C68 C67 P6 119.90(12) . .
C72 C67 P6 120.08(12) . .
C67 C68 C69 120.0 . .
C67 C68 H68A 120.0 . .
C69 C68 H68A 120.0 . .
C70 C69 C68 120.0 . .
C70 C69 H69A 120.0 . .
C68 C69 H69A 120.0 . .
C71 C70 C69 120.0 . .
C71 C70 H70A 120.0 . .
C69 C70 H70A 120.0 . .
C70 C71 C72 120.0 . .
C70 C71 H71A 120.0 . .
C72 C71 H71A 120.0 . .
C71 C72 C67 120.0 . .
C71 C72 H72A 120.0 . .
C67 C72 H72A 120.0 . .
C74 C73 C78 120.0 . .
C74 C73 P6 117.80(12) . .
C78 C73 P6 122.12(12) . .
C73 C74 C75 120.0 . .
C73 C74 H74A 120.0 . .
C75 C74 H74A 120.0 . .
C76 C75 C74 120.0 . .
C76 C75 H75A 120.0 . .
C74 C75 H75A 120.0 . .
C75 C76 C77 120.0 . .
C75 C76 H76A 120.0 . .
C77 C76 H76A 120.0 . .
C78 C77 C76 120.0 . .
C78 C77 H77A 120.0 . .
C76 C77 H77A 120.0 . .
C77 C78 C73 120.0 . .
C77 C78 H78A 120.0 . .
C73 C78 H78A 120.0 . .
C54A C53A C58A 120.0 . .
C54A C53A P5 117.41(11) . .
C58A C53A P5 122.59(11) . .
C53A C54A C55A 120.0 . .
C53A C54A H54B 120.0 . .
C55A C54A H54B 120.0 . .
C56A C55A C54A 120.0 . .
C56A C55A H55B 120.0 . .
C54A C55A H55B 120.0 . .
C55A C56A C57A 120.0 . .
C55A C56A H56B 120.0 . .
C57A C56A H56B 120.0 . .
C58A C57A C56A 120.0 . .
C58A C57A H57B 120.0 . .
C56A C57A H57B 120.0 . .
C57A C58A C53A 120.0 . .
C57A C58A H58B 120.0 . .
C53A C58A H58B 120.0 . .
C60A C59A C64A 120.0 . .
C60A C59A P5 117.29(12) . .
C64A C59A P5 122.39(12) . .
C61A C60A C59A 120.0 . .
C61A C60A H60B 120.0 . .
C59A C60A H60B 120.0 . .
C60A C61A C62A 120.0 . .
C60A C61A H61B 120.0 . .
C62A C61A H61B 120.0 . .
C63A C62A C61A 120.0 . .
C63A C62A H62B 120.0 . .
C61A C62A H62B 120.0 . .
C62A C63A C64A 120.0 . .
C62A C63A H63B 120.0 . .
C64A C63A H63B 120.0 . .
C63A C64A C59A 120.0 . .
C63A C64A H64B 120.0 . .
C59A C64A H64B 120.0 . .
C66A C65A P5 121.2(8) . .
C66A C65A H65C 107.0 . .
P5 C65A H65C 107.0 . .
C66A C65A H65D 107.0 . .
P5 C65A H65D 107.0 . .
H65C C65A H65D 106.8 . .
C65A C66A P6 121.5(8) . .
C65A C66A H66C 107.0 . .
P6 C66A H66C 107.0 . .
C65A C66A H66D 107.0 . .
P6 C66A H66D 107.0 . .
H66C C66A H66D 106.7 . .
C68A C67A C72A 120.0 . .
C68A C67A P6 121.7(3) . .
C72A C67A P6 118.2(3) . .
C69A C68A C67A 120.0 . .
C69A C68A H68B 120.0 . .
C67A C68A H68B 120.0 . .
C68A C69A C70A 120.0 . .
C68A C69A H69B 120.0 . .
C70A C69A H69B 120.0 . .
C69A C70A C71A 120.0 . .
C69A C70A H70B 120.0 . .
C71A C70A H70B 120.0 . .
C72A C71A C70A 120.0 . .
C72A C71A H71B 120.0 . .
C70A C71A H71B 120.0 . .
C71A C72A C67A 120.0 . .
C71A C72A H72B 120.0 . .
C67A C72A H72B 120.0 . .
C74A C73A C78A 120.0 . .
C74A C73A P6 122.75(18) . .
C78A C73A P6 117.25(18) . .
C75A C74A C73A 120.0 . .
C75A C74A H74B 120.0 . .
C73A C74A H74B 120.0 . .
C74A C75A C76A 120.0 . .
C74A C75A H75B 120.0 . .
C76A C75A H75B 120.0 . .
C77A C76A C75A 120.0 . .
C77A C76A H76B 120.0 . .
C75A C76A H76B 120.0 . .
C76A C77A C78A 120.0 . .
C76A C77A H77B 120.0 . .
C78A C77A H77B 120.0 . .
C77A C78A C73A 120.0 . .
C77A C78A H78B 120.0 . .
C73A C78A H78B 120.0 . .
Cl4 W4 Cl4 180.0 2_756 .
Cl4 W4 P7 89.33(5) 2_756 .
Cl4 W4 P7 90.67(5) . .
Cl4 W4 P7 90.67(5) 2_756 2_756
Cl4 W4 P7 89.33(5) . 2_756
P7 W4 P7 180.0 . 2_756
Cl4 W4 P8 83.37(5) 2_756 .
Cl4 W4 P8 96.63(5) . .
P7 W4 P8 78.94(4) . .
P7 W4 P8 101.06(4) 2_756 .
Cl4 W4 P8 96.63(5) 2_756 2_756
Cl4 W4 P8 83.37(5) . 2_756
P7 W4 P8 101.06(4) . 2_756
P7 W4 P8 78.94(4) 2_756 2_756
P8 W4 P8 180.00(4) . 2_756
C79 P7 C91 104.7(3) . .
C79 P7 C85 106.4(2) . .
C91 P7 C85 100.3(2) . .
C85A P7 W4 126.03(16) . .
C79 P7 W4 113.19(18) . .
C91 P7 W4 107.43(19) . .
C85 P7 W4 122.75(15) . .
C93 P8 C99 103.8(2) . .
C93 P8 C92 102.5(3) . .
C99 P8 C92 101.5(3) . .
C93 P8 W4 115.47(17) . .
C99 P8 W4 123.71(19) . .
C92 P8 W4 107.16(18) . .
C84 C79 C80 118.0(6) . .
C84 C79 P7 118.0(5) . .
C80 C79 P7 123.8(5) . .
C81 C80 C79 120.8(7) . .
C81 C80 H80 119.6 . .
C79 C80 H80 119.6 . .
C82 C81 C80 120.7(7) . .
C82 C81 H81 119.6 . .
C80 C81 H81 119.6 . .
C81 C82 C83 119.3(7) . .
C81 C82 H82 120.3 . .
C83 C82 H82 120.3 . .
C82 C83 C84 120.3(8) . .
C82 C83 H83 119.8 . .
C84 C83 H83 119.8 . .
C79 C84 C83 120.7(7) . .
C79 C84 H84 119.6 . .
C83 C84 H84 119.6 . .
C86 C85 C90 120.0 . .
C86 C85 P7 121.1(3) . .
C90 C85 P7 118.5(3) . .
C85 C86 C87 120.0 . .
C85 C86 H86A 120.0 . .
C87 C86 H86A 120.0 . .
C88 C87 C86 120.0 . .
C88 C87 H87A 120.0 . .
C86 C87 H87A 120.0 . .
C87 C88 C89 120.0 . .
C87 C88 H88A 120.0 . .
C89 C88 H88A 120.0 . .
C90 C89 C88 120.0 . .
C90 C89 H89A 120.0 . .
C88 C89 H89A 120.0 . .
C89 C90 C85 120.0 . .
C89 C90 H90A 120.0 . .
C85 C90 H90A 120.0 . .
C86A C85A C90A 120.0 . .
C86A C85A P7 118.6(3) . .
C90A C85A P7 121.2(3) . .
C85A C86A C87A 120.0 . .
C85A C86A H86B 120.0 . .
C87A C86A H86B 120.0 . .
C88A C87A C86A 120.0 . .
C88A C87A H87B 120.0 . .
C86A C87A H87B 120.0 . .
C89A C88A C87A 120.0 . .
C89A C88A H88B 120.0 . .
C87A C88A H88B 120.0 . .
C90A C89A C88A 120.0 . .
C90A C89A H89B 120.0 . .
C88A C89A H89B 120.0 . .
C89A C90A C85A 120.0 . .
C89A C90A H90B 120.0 . .
C85A C90A H90B 120.0 . .
C92 C91 P7 110.6(4) . .
C92 C91 H91A 109.5 . .
P7 C91 H91A 109.5 . .
C92 C91 H91B 109.5 . .
P7 C91 H91B 109.5 . .
H91A C91 H91B 108.1 . .
C91 C92 P8 110.0(4) . .
C91 C92 H92A 109.7 . .
P8 C92 H92A 109.7 . .
C91 C92 H92B 109.7 . .
P8 C92 H92B 109.7 . .
H92A C92 H92B 108.2 . .
C94 C93 C98 118.9(6) . .
C94 C93 P8 119.6(5) . .
C98 C93 P8 121.0(4) . .
C93 C94 C95 120.9(7) . .
C93 C94 H94 119.5 . .
C95 C94 H94 119.5 . .
C96 C95 C94 120.0(7) . .
C96 C95 H95 120.0 . .
C94 C95 H95 120.0 . .
C95 C96 C97 119.3(6) . .
C95 C96 H96 120.3 . .
C97 C96 H96 120.3 . .
C96 C97 C98 120.4(7) . .
C96 C97 H97 119.8 . .
C98 C97 H97 119.8 . .
C93 C98 C97 120.2(6) . .
C93 C98 H98 119.9 . .
C97 C98 H98 119.9 . .
C104 C99 C100 118.6(5) . .
C104 C99 P8 122.7(4) . .
C100 C99 P8 118.5(4) . .
C101 C100 C99 119.8(6) . .
C101 C100 H100 120.1 . .
C99 C100 H100 120.1 . .
C102 C101 C100 121.2(6) . .
C102 C101 H101 119.4 . .
C100 C101 H101 119.4 . .
C101 C102 C103 119.6(6) . .
C101 C102 H102 120.2 . .
C103 C102 H102 120.2 . .
C102 C103 C104 119.9(7) . .
C102 C103 H103 120.0 . .
C104 C103 H103 120.0 . .
C99 C104 C103 120.8(6) . .
C99 C104 H104 119.6 . .
C103 C104 H104 119.6 . .
F6 P9 F2 91.2(3) . .
F6 P9 F5 89.8(3) . .
F2 P9 F5 178.7(3) . .
F6 P9 F4 88.8(3) . .
F2 P9 F4 90.1(3) . .
F5 P9 F4 89.1(3) . .
F6 P9 F1 179.8(3) . .
F2 P9 F1 89.0(3) . .
F5 P9 F1 90.0(3) . .
F4 P9 F1 91.2(2) . .
F6 P9 F3 91.2(3) . .
F2 P9 F3 90.2(3) . .
F5 P9 F3 90.6(3) . .
F4 P9 F3 179.6(3) . .
F1 P9 F3 88.8(3) . .
F12 P10 F10 96.8(4) . .
F11A P10 F9A 91.3(12) . .
F11A P10 F12A 82.8(13) . .
F9A P10 F12A 173.3(12) . .
F12 P10 F7 88.3(3) . .
F11A P10 F7 88.7(6) . .
F10 P10 F7 89.2(2) . .
F9A P10 F7 90.7(6) . .
F12A P10 F7 92.2(6) . .
F12 P10 F8 91.5(3) . .
F11A P10 F8 91.4(6) . .
F10 P10 F8 90.8(3) . .
F9A P10 F8 89.4(6) . .
F12A P10 F8 87.7(6) . .
F7 P10 F8 179.8(3) . .
F12 P10 F11 89.5(4) . .
F10 P10 F11 173.6(4) . .
F7 P10 F11 90.1(3) . .
F8 P10 F11 90.0(3) . .
F12 P10 F9 174.4(4) . .
F10 P10 F9 88.7(3) . .
F7 P10 F9 90.7(3) . .
F8 P10 F9 89.5(3) . .
F11 P10 F9 85.0(4) . .
F11A P10 F10A 170.6(12) . .
F9A P10 F10A 98.1(11) . .
F12A P10 F10A 87.9(12) . .
F7 P10 F10A 91.2(5) . .
F8 P10 F10A 88.6(5) . .

loop_
_geom_bond_atom_site_label_1
_geom_bond_atom_site_label_2
_geom_bond_distance
_geom_bond_site_symmetry_2
W1 Cl1 2.3218(16) .
W1 Cl1 2.3219(16) 2
W1 P1A 2.530(7) 2
W1 P1A 2.530(7) .
W1 P2 2.5504(12) 2
W1 P2 2.5504(12) .
W1 P1 2.561(7) 2
W1 P1 2.561(7) .
P1 C1 1.767(6) .
P1 C13 1.885(10) .
P1 C7 1.888(7) .
C1 C2 1.3900 .
C1 C6 1.3900 .
C2 C3 1.3900 .
C2 H2A 0.9500 .
C3 C4 1.3900 .
C3 H3A 0.9500 .
C4 C5 1.3900 .
C4 H4A 0.9500 .
C5 C6 1.3900 .
C5 H5A 0.9500 .
C6 H6A 0.9500 .
C7 C8 1.3900 .
C7 C12 1.3900 .
C8 C9 1.3900 .
C8 H8A 0.9500 .
C9 C10 1.3900 .
C9 H9A 0.9500 .
C10 C11 1.3900 .
C10 H10A 0.9500 .
C11 C12 1.3900 .
C11 H11A 0.9500 .
C12 H12A 0.9500 .
C13 C14 1.485(10) .
C13 H13A 0.9900 .
C13 H13B 0.9900 .
C14 P2 1.839(5) .
C14 H14A 0.9900 .
C14 H14B 0.9900 .
P1A C1A 1.590(6) .
P1A C13A 1.932(10) .
P1A C7A 1.985(8) .
C1A C2A 1.3900 .
C1A C6A 1.3900 .
C2A C3A 1.3900 .
C2A H2AA 0.9500 .
C3A C4A 1.3900 .
C3A H3AA 0.9500 .
C4A C5A 1.3900 .
C4A H4AA 0.9500 .
C5A C6A 1.3900 .
C5A H5AA 0.9500 .
C6A H6AA 0.9500 .
C7A C8A 1.3900 .
C7A C12A 1.3900 .
C8A C9A 1.3900 .
C8A H8AA 0.9500 .
C9A C10A 1.3900 .
C9A H9AA 0.9500 .
C10A C11A 1.3900 .
C10A H10B 0.9500 .
C11A C12A 1.3900 .
C11A H11B 0.9500 .
C12A H12B 0.9500 .
C13A H13C 0.9900 .
C13A H13D 0.9900 .
P2 C21 1.830(5) .
P2 C15 1.832(5) .
C15 C20 1.396(7) .
C15 C16 1.407(7) .
C16 C17 1.388(7) .
C16 H16 0.9500 .
C17 C18 1.393(8) .
C17 H17 0.9500 .
C18 C19 1.374(8) .
C18 H18 0.9500 .
C19 C20 1.395(7) .
C19 H19 0.9500 .
C20 H20 0.9500 .
C21 C22 1.395(7) .
C21 C26 1.398(7) .
C22 C23 1.390(8) .
C22 H22 0.9500 .
C23 C24 1.384(8) .
C23 H23 0.9500 .
C24 C25 1.395(8) .
C24 H24 0.9500 .
C25 C26 1.384(7) .
C25 H25 0.9500 .
C26 H26 0.9500 .
W2 Cl2 2.3188(11) 2_667
W2 Cl2 2.3188(11) .
W2 P3 2.5434(11) .
W2 P3 2.5435(11) 2_667
W2 P4 2.5820(11) .
W2 P4 2.5820(11) 2_667
P3 C27 1.823(5) .
P3 C33 1.831(5) .
P3 C39 1.845(5) .
P4 C47 1.823(5) .
P4 C41 1.834(5) .
P4 C40 1.856(4) .
C27 C32 1.391(6) .
C27 C28 1.391(7) .
C28 C29 1.384(7) .
C28 H28 0.9500 .
C29 C30 1.393(7) .
C29 H29 0.9500 .
C30 C31 1.371(8) .
C30 H30 0.9500 .
C31 C32 1.392(7) .
C31 H31 0.9500 .
C32 H32 0.9500 .
C33 C38 1.384(7) .
C33 C34 1.401(7) .
C34 C35 1.383(7) .
C34 H34 0.9500 .
C35 C36 1.396(8) .
C35 H35 0.9500 .
C36 C37 1.383(8) .
C36 H36 0.9500 .
C37 C38 1.393(7) .
C37 H37 0.9500 .
C38 H38 0.9500 .
C39 C40 1.514(6) .
C39 H39A 0.9900 .
C39 H39B 0.9900 .
C40 H40A 0.9900 .
C40 H40B 0.9900 .
C41 C46 1.391(7) .
C41 C42 1.400(6) .
C42 C43 1.385(7) .
C42 H42 0.9500 .
C43 C44 1.393(8) .
C43 H43 0.9500 .
C44 C45 1.374(8) .
C44 H44 0.9500 .
C45 C46 1.402(7) .
C45 H45 0.9500 .
C46 H46 0.9500 .
C47 C52 1.390(6) .
C47 C48 1.401(6) .
C48 C49 1.392(7) .
C48 H48 0.9500 .
C49 C50 1.386(7) .
C49 H49 0.9500 .
C50 C51 1.391(7) .
C50 H50 0.9500 .
C51 C52 1.391(7) .
C51 H51 0.9500 .
C52 H52 0.9500 .
W3 Cl3 2.3190(10) .
W3 Cl3 2.3191(10) 2_666
W3 P5 2.5356(13) .
W3 P5 2.5356(13) 2_666
W3 P6 2.5365(13) .
W3 P6 2.5366(13) 2_666
P5 C53A 1.718(4) .
P5 C59A 1.725(4) .
P5 C65 1.855(9) .
P5 C65A 1.886(9) .
P5 C53 1.933(5) .
P5 C59 1.952(5) .
P6 C73 1.752(4) .
P6 C67A 1.801(6) .
P6 C66A 1.853(9) .
P6 C67 1.861(4) .
P6 C66 1.861(9) .
P6 C73A 1.924(5) .
C53 C54 1.3900 .
C53 C58 1.3900 .
C54 C55 1.3900 .
C54 H54A 0.9500 .
C55 C56 1.3900 .
C55 H55A 0.9500 .
C56 C57 1.3900 .
C56 H56A 0.9500 .
C57 C58 1.3900 .
C57 H57A 0.9500 .
C58 H58A 0.9500 .
C59 C60 1.3900 .
C59 C64 1.3900 .
C60 C61 1.3900 .
C60 H60A 0.9500 .
C61 C62 1.3900 .
C61 H61A 0.9500 .
C62 C63 1.3900 .
C62 H62A 0.9500 .
C63 C64 1.3900 .
C63 H63A 0.9500 .
C64 H64A 0.9500 .
C65 C66 1.330(12) .
C65 H65A 0.9900 .
C65 H65B 0.9900 .
C66 H66A 0.9900 .
C66 H66B 0.9900 .
C67 C68 1.3900 .
C67 C72 1.3900 .
C68 C69 1.3900 .
C68 H68A 0.9500 .
C69 C70 1.3900 .
C69 H69A 0.9500 .
C70 C71 1.3900 .
C70 H70A 0.9500 .
C71 C72 1.3900 .
C71 H71A 0.9500 .
C72 H72A 0.9500 .
C73 C74 1.3900 .
C73 C78 1.3900 .
C74 C75 1.3900 .
C74 H74A 0.9500 .
C75 C76 1.3900 .
C75 H75A 0.9500 .
C76 C77 1.3900 .
C76 H76A 0.9500 .
C77 C78 1.3900 .
C77 H77A 0.9500 .
C78 H78A 0.9500 .
C53A C54A 1.3900 .
C53A C58A 1.3900 .
C54A C55A 1.3900 .
C54A H54B 0.9500 .
C55A C56A 1.3900 .
C55A H55B 0.9500 .
C56A C57A 1.3900 .
C56A H56B 0.9500 .
C57A C58A 1.3900 .
C57A H57B 0.9500 .
C58A H58B 0.9500 .
C59A C60A 1.3900 .
C59A C64A 1.3900 .
C60A C61A 1.3900 .
C60A H60B 0.9500 .
C61A C62A 1.3900 .
C61A H61B 0.9500 .
C62A C63A 1.3900 .
C62A H62B 0.9500 .
C63A C64A 1.3900 .
C63A H63B 0.9500 .
C64A H64B 0.9500 .
C65A C66A 1.245(12) .
C65A H65C 0.9900 .
C65A H65D 0.9900 .
C66A H66C 0.9900 .
C66A H66D 0.9900 .
C67A C68A 1.3900 .
C67A C72A 1.3900 .
C68A C69A 1.3900 .
C68A H68B 0.9500 .
C69A C70A 1.3900 .
C69A H69B 0.9500 .
C70A C71A 1.3900 .
C70A H70B 0.9500 .
C71A C72A 1.3900 .
C71A H71B 0.9500 .
C72A H72B 0.9500 .
C73A C74A 1.3900 .
C73A C78A 1.3900 .
C74A C75A 1.3900 .
C74A H74B 0.9500 .
C75A C76A 1.3900 .
C75A H75B 0.9500 .
C76A C77A 1.3900 .
C76A H76B 0.9500 .
C77A C78A 1.3900 .
C77A H77B 0.9500 .
C78A H78B 0.9500 .
W4 Cl4 2.3232(13) 2_756
W4 Cl4 2.3233(13) .
W4 P7 2.5552(14) .
W4 P7 2.5552(14) 2_756
W4 P8 2.5592(13) .
W4 P8 2.5593(13) 2_756
P7 C85A 1.804(3) .
P7 C79 1.825(6) .
P7 C91 1.838(6) .
P7 C85 1.856(3) .
P8 C93 1.828(5) .
P8 C99 1.837(6) .
P8 C92 1.838(6) .
C79 C84 1.380(9) .
C79 C80 1.390(8) .
C80 C81 1.383(10) .
C80 H80 0.9500 .
C81 C82 1.367(11) .
C81 H81 0.9500 .
C82 C83 1.372(11) .
C82 H82 0.9500 .
C83 C84 1.396(9) .
C83 H83 0.9500 .
C84 H84 0.9500 .
C85 C86 1.3900 .
C85 C90 1.3900 .
C86 C87 1.3900 .
C86 H86A 0.9500 .
C87 C88 1.3900 .
C87 H87A 0.9500 .
C88 C89 1.3900 .
C88 H88A 0.9500 .
C89 C90 1.3900 .
C89 H89A 0.9500 .
C90 H90A 0.9500 .
C85A C86A 1.3900 .
C85A C90A 1.3900 .
C86A C87A 1.3900 .
C86A H86B 0.9500 .
C87A C88A 1.3900 .
C87A H87B 0.9500 .
C88A C89A 1.3900 .
C88A H88B 0.9500 .
C89A C90A 1.3900 .
C89A H89B 0.9500 .
C90A H90B 0.9500 .
C91 C92 1.518(8) .
C91 H91A 0.9900 .
C91 H91B 0.9900 .
C92 H92A 0.9900 .
C92 H92B 0.9900 .
C93 C94 1.362(8) .
C93 C98 1.384(9) .
C94 C95 1.396(9) .
C94 H94 0.9500 .
C95 C96 1.368(11) .
C95 H95 0.9500 .
C96 C97 1.375(10) .
C96 H96 0.9500 .
C97 C98 1.390(9) .
C97 H97 0.9500 .
C98 H98 0.9500 .
C99 C104 1.366(9) .
C99 C100 1.390(7) .
C100 C101 1.386(8) .
C100 H100 0.9500 .
C101 C102 1.352(10) .
C101 H101 0.9500 .
C102 C103 1.368(10) .
C102 H102 0.9500 .
C103 C104 1.397(9) .
C103 H103 0.9500 .
C104 H104 0.9500 .
P9 F6 1.568(4) .
P9 F2 1.576(4) .
P9 F5 1.583(4) .
P9 F4 1.583(4) .
P9 F1 1.584(4) .
P9 F3 1.584(4) .
P10 F12 1.533(5) .
P10 F11A 1.573(13) .
P10 F10 1.573(5) .
P10 F9A 1.575(13) .
P10 F12A 1.596(13) .
P10 F7 1.596(4) .
P10 F8 1.597(4) .
P10 F11 1.612(6) .
P10 F9 1.614(6) .
P10 F10A 1.646(12) .
